data_1574516
loop_
_publ_author_name
'W\"ust, Leonie'
'Scheuring, Lea'
'Wellnitz, Tim'
'Radacki, Krzysztof'
'Braunschweig, Holger'

_publ_section_title
;
 Alkali metal salts of 1,2,3-benzodiazaborines: platforms for late-stage
 N-functionalization and metal complexation
;
_journal_issue 22
_journal_name_full 'Chemical Science'
_journal_page_first 9934
_journal_page_last 9942
_journal_paper_doi 10.1039/D5SC01395J
_journal_volume 16
_journal_year 2025
_chemical_formula_moiety 'C50 H68 B2 Li2 N4 O4'
_chemical_formula_sum 'C50 H68 B2 Li2 N4 O4'
_chemical_formula_weight 824.58
_space_group_crystal_system triclinic
_space_group_IT_number 2
_space_group_name_Hall '-P 1'
_space_group_name_H-M_alt 'P -1'
_atom_sites_solution_hydrogens geom
_atom_sites_solution_primary dual
_atom_sites_solution_secondary difmap
_audit_creation_date 2023-12-08
_audit_creation_method 'CIF-fill 1.4p (K.Radacki, 2005-23)'
_audit_update_record
;
2025-02-20 deposited with the CCDC.	2025-04-21 downloaded from the CCDC.
;
_cell_angle_alpha 89.4930(10)
_cell_angle_beta 81.2150(10)
_cell_angle_gamma 81.4630(10)
_cell_formula_units_Z 3
_cell_length_a 12.12980(10)
_cell_length_b 14.7250(2)
_cell_length_c 19.7956(2)
_cell_measurement_reflns_used 36049
_cell_measurement_temperature 100(2)
_cell_measurement_theta_max 74.1900
_cell_measurement_theta_min 3.7380
_cell_volume 3455.18(7)
_computing_cell_refinement 'CrysAlisPro 1.171.42.30a (Rigaku OD, 2021)'
_computing_data_collection 'CrysAlisPro 1.171.42.30a (Rigaku OD, 2021)'
_computing_data_reduction 'CrysAlisPro 1.171.42.30a (Rigaku OD, 2021)'
_computing_molecular_graphics 'ShelXLe (Huebschle et all, 2011)'
_computing_publication_material 'SHELXL-2018/3 (Sheldrick, 2018)'
_computing_structure_refinement 'SHELXL-2018/3 (Sheldrick, 2018)'
_computing_structure_solution 'SHELXT 2014/5 (Sheldrick, 2014)''
_diffrn_ambient_environment N~2~
_diffrn_ambient_temperature 100(2)
_diffrn_detector HPA
_diffrn_detector_area_resol_mean 10.0
_diffrn_detector_type 'HyPix Arc150'
_diffrn_measured_fraction_theta_full 0.993
_diffrn_measured_fraction_theta_max 0.964
_diffrn_measurement_details
;
 List of Runs (angles in degrees, time in seconds):
 --------------------------------------------------------------------------
  1  \w    -99.00 -64.00   0.50    0.35    --  -50.00 -50.00-120.99   70
  2  \w   -103.00 -68.00   0.50    0.35    --  -54.00 -50.00 122.85   70
  3  \w   -103.00 -68.00   0.50    0.35    --  -54.00 -48.00 159.52   70
  4  \w     15.00  66.00   0.50    0.35    --   58.17 -95.00-120.00  102
  5  \w     15.00  66.00   0.50    0.35    --   58.17 -95.00  30.00  102
  6  \w   -112.00 -75.00   0.50    0.35    --  -62.00 -44.00  47.15   74
  7  \w   -115.00 -80.00   0.50    0.35    --  -66.00 -48.00 102.06   70
  8  \w   -117.00 -84.00   0.50    0.35    --  -70.00 -57.00 -23.84   66
  9  \w   -119.00 -84.00   0.50    0.35    --  -70.00 -47.00  25.06   70
 10  \w     32.00  98.00   0.50    1.39    --   78.00-117.00 114.69  132
 11  \w    -97.00 -32.00   0.50    1.39    --  -78.00 114.00 -98.84  130
 12  \w   -126.00 -91.00   0.50    1.39    --  -78.00 -52.00 -96.10   70
 13  \w    -97.00 -32.00   0.50    1.39    --  -78.00 114.00 -80.44  130
 14  \w   -124.00 -95.00   0.50    1.39    --  -79.50 -65.00 164.89   58
 15  \w   -132.00 -90.00   0.50    1.39    --  -79.50 -31.00-148.27   84
 16  \w   -126.00 -91.00   0.50    1.39    --  -79.50-125.00 -44.01   70
 17  \w   -126.00 -91.00   0.50    1.39    --  -79.50-124.00  37.54   70
 18  \w    -98.00 -33.00   0.50    1.39    --  -79.50 119.00 -39.21  130
 19  \w    -93.00 -34.00   0.50    1.39    --  -79.50 112.00  37.89  118
 20  \w   -125.00 -94.00   0.50    1.39    --  -79.50-119.00 158.77   62
 21  \w    -97.00 -33.00   0.50    1.39    --  -79.50 117.00 160.19  128
 22  \w    -97.00 -33.00   0.50    1.39    --  -79.50 117.00-174.52  128
 23  \w   -126.00 -92.00   0.50    1.39    --  -79.50-122.00-120.37   68
 24  \w   -125.00 -97.00   0.50    1.39    --  -79.50-114.00-177.01   56
 25  \w   -128.00 -93.00   0.50    1.39    --  -79.50 -52.00 114.46   70
 26  \w   -123.00 -97.00   0.50    1.39    --  -79.50 -66.00-122.25   52
 27  \w   -130.00 -91.00   0.50    1.39    --  -79.50 -39.00 119.57   78
 28  \w   -128.00 -93.00   0.50    1.39    --  -79.50 -49.00-172.00   70
 29  \w    -97.00 -33.00   0.50    1.39    --  -79.50 115.00 -43.64  128
 30  \w    -97.00 -33.00   0.50    1.39    --  -79.50 116.00 131.96  128
 31  \w     40.00  90.00   0.50    1.39    --   82.23 -95.00-120.00  100
 32  \w     40.00  90.00   0.50    1.39    --   82.23 -95.00  60.00  100
 33  \w     46.00 133.00   0.50    1.39    --   82.23  15.00-180.00  174
 34  \w     40.00  90.00   0.50    1.39    --   82.23 -95.00   0.00  100
 35  \w     40.00  90.00   0.50    1.39    --   82.23 -95.00 -30.00  100
 36  \w     40.00  90.00   0.50    1.39    --   82.23 -95.00 -60.00  100
 37  \w     37.00  92.00   0.50    1.39    --   82.23-112.00  90.00  110
 38  \w     37.00  92.00   0.50    1.39    --   82.23-112.00 120.00  110
 39  \w     40.00  90.00   0.50    1.39    --   82.23 -95.00  30.00  100
 40  \w     40.00  90.00   0.50    1.39    --   82.23 -95.00-150.00  100
 41  \w     37.00  92.00   0.50    1.39    --   82.23-112.00   0.00  110
 42  \w     42.00  93.00   0.50    1.39    --   85.25 -97.00 129.94  102
 43  \w     38.00  99.00   0.50    1.39    --   85.25-122.00  75.39  122
 44  \w     43.00  92.00   0.50    1.39    --   85.25 -94.00 165.82   98
 45  \w     62.00 136.00   0.50    1.39    --   85.25  16.00-112.07  148
 46  \w     99.00 135.00   0.50    1.39    --   85.25  46.00 -91.56   72
 47  \w     38.00  98.00   0.50    1.39    --   85.25-120.00 146.38  120
 48  \w     98.00 133.00   0.50    1.39    --   85.25  54.00  -5.84   70
 49  \w     98.00 132.00   0.50    1.39    --   85.25 122.00-167.38   68
 50  \w     43.00  92.00   0.50    1.39    --   85.25 -94.00 134.11   98
 51  \w     42.00  93.00   0.50    1.39    --   85.25 -97.00 -84.47  102
 52  \w     50.00 135.00   0.50    1.39    --   85.25  14.00  -0.81  170
 53  \w     98.00 135.00   0.50    1.39    --   85.25  44.00  66.14   74
 54  \w     34.00  60.00   0.50    0.35    --   22.00  59.00  19.66   52
 55  \w     34.00  60.00   0.50    0.35    --   22.00  59.00 -23.84   52
 56  \w     34.00  60.00   0.50    0.35    --   22.00  58.00-147.33   52
 57  \w     34.00  60.00   0.50    0.35    --   22.00  59.00 -58.17   52
 58  \w     34.00  60.00   0.50    0.35    --   22.00  59.00  61.14   52
 59  \w     34.00  60.00   0.50    0.35    --   22.00  58.00 101.32   52
 60  \w   -121.00 -86.00   0.50    1.39    --  -74.00 -57.00  -4.01   70
 61  \w   -122.00 -87.00   0.50    1.39    --  -74.00 -54.00  88.63   70
 62  \w   -122.00 -87.00   0.50    1.39    --  -74.00 -54.00  23.59   70
 63  \w   -121.00 -86.00   0.50    1.39    --  -74.00 -58.00 -35.75   70
 64  \w   -122.00 -87.00   0.50    1.39    --  -74.00 -53.00 -55.07   70
 65  \w   -121.00 -86.00   0.50    1.39    --  -74.00 -56.00   7.17   70
 66  \w   -121.00 -86.00   0.50    1.39    --  -74.00 -58.00-126.90   70
 67  \w   -120.00 -86.00   0.50    1.39    --  -74.00 -59.00-153.28   68
 68  \w   -121.00 -86.00   0.50    1.39    --  -74.00 -55.00 -73.97   70
 69  \w   -125.00 -90.00   0.50    1.39    --  -78.00 -55.00 170.37   70
 70  \w   -125.00 -90.00   0.50    1.39    --  -79.50 -62.00  57.94   70
 71  \w   -126.00 -93.00   0.50    1.39    --  -79.50-121.00  76.34   66
 72  \w   -126.00 -87.00   0.50    1.39    --  -79.50-132.00 118.90   78
 73  \w   -126.00 -91.00   0.50    1.39    --  -79.50 -58.00  80.52   70
 74  \w   -126.00 -86.00   0.50    1.39    --  -79.50-135.00 144.43   80
 75  \w   -126.00 -93.00   0.50    1.39    --  -79.50-120.00  -9.93   66
 76  \w   -126.00 -85.00   0.50    1.39    --  -79.50-137.00  21.16   82
 77  \w    102.00 131.00   0.50    1.39    --   85.25 115.00  34.59   58
;
_diffrn_measurement_device 'four-circle diffractometer'
_diffrn_measurement_device_type 'Rigaku XtaLAB Synergy-R'
_diffrn_measurement_method '\w scans'
_diffrn_orient_matrix_type
;
 CrysAlisPro convention (1999,Acta A55,543-557)
;
_diffrn_orient_matrix_UB_11 0.1133240000
_diffrn_orient_matrix_UB_12 -0.0373411000
_diffrn_orient_matrix_UB_13 0.0234503000
_diffrn_orient_matrix_UB_21 0.0635767000
_diffrn_orient_matrix_UB_22 0.0307940000
_diffrn_orient_matrix_UB_23 -0.0676915000
_diffrn_orient_matrix_UB_31 0.0024133000
_diffrn_orient_matrix_UB_32 0.0940857000
_diffrn_orient_matrix_UB_33 0.0327155000
_diffrn_radiation_monochromator 'multi-layer mirror'
_diffrn_radiation_probe x-ray
_diffrn_radiation_type CuK\a
_diffrn_radiation_wavelength 1.54184
_diffrn_radiation_xray_symbol K-L~2,3~
_diffrn_reflns_av_R_equivalents 0.0312
_diffrn_reflns_av_unetI/netI 0.0183
_diffrn_reflns_Laue_measured_fraction_full 0.993
_diffrn_reflns_Laue_measured_fraction_max 0.964
_diffrn_reflns_limit_h_max 15
_diffrn_reflns_limit_h_min -15
_diffrn_reflns_limit_k_max 18
_diffrn_reflns_limit_k_min -16
_diffrn_reflns_limit_l_max 24
_diffrn_reflns_limit_l_min -24
_diffrn_reflns_number 95176
_diffrn_reflns_point_group_measured_fraction_full 0.993
_diffrn_reflns_point_group_measured_fraction_max 0.964
_diffrn_reflns_theta_full 67.684
_diffrn_reflns_theta_max 75.377
_diffrn_reflns_theta_min 3.035
_diffrn_source 'rotating-anode X-ray tube'
_diffrn_source_type 'PhotonJet-R X-ray Source'
_exptl_absorpt_coefficient_mu 0.568
_exptl_absorpt_correction_T_max 1.00000
_exptl_absorpt_correction_T_min 0.37405
_exptl_absorpt_correction_type multi-scan
_exptl_absorpt_process_details
;
 CrysAlisPro 1.171.42.30a (Rigaku Oxford Diffraction, 2021) Empirical 
 absorption correction using spherical harmonics, implemented in SCALE3 
 ABSPACK scaling algorithm.
;
_exptl_crystal_colour 'clear colourless'
_exptl_crystal_density_diffrn 1.189
_exptl_crystal_description block
_exptl_crystal_F_000 1332
_exptl_crystal_preparation
;
 For data collection the crystal was immersed in a film of perfluoropolyether 
 oil, mounted on a polyimide loop and transferred to stream of cold nitrogen 
 (Oxford Cryostream 800).
;
_exptl_crystal_size_max 0.280
_exptl_crystal_size_mid 0.100
_exptl_crystal_size_min 0.060
_refine_diff_density_max 0.694
_refine_diff_density_min -0.380
_refine_diff_density_rms 0.078
_refine_ls_extinction_method none
_refine_ls_goodness_of_fit_ref 1.034
_refine_ls_hydrogen_treatment constr
_refine_ls_matrix_type full
_refine_ls_number_parameters 1075
_refine_ls_number_reflns 13797
_refine_ls_number_restraints 2003
_refine_ls_restrained_S_all 1.100
_refine_ls_R_factor_all 0.0870
_refine_ls_R_factor_gt 0.0768
_refine_ls_shift/su_max 0.005
_refine_ls_shift/su_mean 0.000
_refine_ls_structure_factor_coef Fsqd
_refine_ls_weighting_details
;
 w=1/[\s^2^(Fo^2^)+(0.1579P)^2^+0.9018P] where P=(Fo^2^+2Fc^2^)/3
;
_refine_ls_weighting_scheme calc
_refine_ls_wR_factor_gt 0.2162
_refine_ls_wR_factor_ref 0.2279
_reflns_Friedel_coverage 0.000
_reflns_number_gt 11089
_reflns_number_total 13797
_reflns_threshold_expression 'I > 2\s(I)'
_cod_data_source_file d5sc01395j2.cif
_cod_data_source_block 6-Li_THF
_cod_depositor_comments 'Adding full bibliography for 1574505--1574520.cif.'
_cod_database_code 1574516
_shelx_shelxl_version_number 2018/3
_shelx_space_group_comment
;
 The symmetry employed for this shelxl refinement is uniquely defined by the 
 following loop, which should always be used as a source of symmetry 
 information in preference to the above space-group names. They are only 
 intended as comments.
;
_shelx_estimated_absorpt_t_min 0.857
_shelx_estimated_absorpt_t_max 0.967

loop_
_space_group_symop_operation_xyz
'x, y, z'
'-x, -y, -z'

loop_
_atom_site_label
_atom_site_type_symbol
_atom_site_fract_x
_atom_site_fract_y
_atom_site_fract_z
_atom_site_U_iso_or_equiv
_atom_site_adp_type
_atom_site_occupancy
_atom_site_site_symmetry_order
_atom_site_calc_flag
_atom_site_refinement_flags_posn
_atom_site_refinement_flags_adp
_atom_site_refinement_flags_occupancy
_atom_site_disorder_assembly
_atom_site_disorder_group
C1_1 C 0.86473(16) 0.78492(13) 0.84455(11) 0.0406(4) Uani 1 1 d . . . . .
H1_1 H 0.937229 0.750848 0.846007 0.049 Uiso 1 1 calc R U . . .
B1_1 B 0.65165(18) 0.87930(14) 0.83860(11) 0.0343(4) Uani 1 1 d . . . . .
N1_1 N 0.67839(13) 0.78301(10) 0.82613(8) 0.0362(3) Uani 1 1 d . . . . .
C2_1 C 0.85125(16) 0.88187(12) 0.85789(10) 0.0369(4) Uani 1 1 d . . . . .
N2_1 N 0.78583(14) 0.73901(10) 0.83050(9) 0.0397(4) Uani 1 1 d . . . . .
C3_1 C 0.74256(16) 0.93331(12) 0.85710(9) 0.0354(4) Uani 1 1 d . . . . .
C4_1 C 0.72961(17) 1.02842(13) 0.87078(10) 0.0381(4) Uani 1 1 d . . . . .
H4_1 H 0.657945 1.064613 0.870716 0.046 Uiso 1 1 calc R U . . .
C5_1 C 0.81887(18) 1.07016(13) 0.88428(11) 0.0426(5) Uani 1 1 d . . . . .
H5_1 H 0.807884 1.134368 0.893402 0.051 Uiso 1 1 calc R U . . .
C6_1 C 0.92518(18) 1.01850(14) 0.88461(11) 0.0438(5) Uani 1 1 d . . . . .
H6_1 H 0.986273 1.047664 0.893684 0.053 Uiso 1 1 calc R U . . .
C7_1 C 0.94143(17) 0.92522(13) 0.87176(11) 0.0417(4) Uani 1 1 d . . . . .
H7_1 H 1.013641 0.890129 0.872276 0.050 Uiso 1 1 calc R U . . .
C8_1 C 0.52970(16) 0.93373(12) 0.83111(10) 0.0344(4) Uani 1 1 d . . . . .
C9_1 C 0.51228(15) 0.97345(12) 0.76758(10) 0.0338(4) Uani 1 1 d . . . . .
C10_1 C 0.40900(16) 1.02723(12) 0.76053(10) 0.0373(4) Uani 1 1 d . . . . .
C11_1 C 0.32530(16) 1.04097(13) 0.81746(11) 0.0427(5) Uani 1 1 d . . . . .
H11_1 H 0.255588 1.077824 0.813060 0.051 Uiso 1 1 calc R U . . .
C12_1 C 0.33992(17) 1.00275(14) 0.88059(11) 0.0431(5) Uani 1 1 d . . . . .
C13_1 C 0.44274(17) 0.94879(13) 0.88707(10) 0.0387(4) Uani 1 1 d . . . . .
C14_1 C 0.60368(16) 0.95733(13) 0.70614(10) 0.0382(4) Uani 1 1 d . . . . .
H14A_1 H 0.620303 1.016530 0.687507 0.057 Uiso 1 1 calc R U . . .
H14B_1 H 0.578093 0.922297 0.671200 0.057 Uiso 1 1 calc R U . . .
H14C_1 H 0.671962 0.922709 0.719851 0.057 Uiso 1 1 calc R U . . .
C15_1 C 0.38945(18) 1.06980(14) 0.69304(11) 0.0440(5) Uani 1 1 d . . . . .
H15A_1 H 0.313080 1.104370 0.697666 0.066 Uiso 1 1 calc R U . . .
H15B_1 H 0.397882 1.021330 0.658221 0.066 Uiso 1 1 calc R U . . .
H15C_1 H 0.444659 1.111391 0.679341 0.066 Uiso 1 1 calc R U . . .
C16_1 C 0.24514(19) 1.01953(18) 0.94008(13) 0.0576(6) Uani 1 1 d . . . . .
H16A_1 H 0.269701 1.052067 0.976763 0.086 Uiso 1 1 calc R U . . .
H16B_1 H 0.224578 0.960601 0.956953 0.086 Uiso 1 1 calc R U . . .
H16C_1 H 0.179583 1.056814 0.925146 0.086 Uiso 1 1 calc R U . . .
C17_1 C 0.4588(2) 0.90544(16) 0.95521(11) 0.0490(5) Uani 1 1 d . . . . .
H17A_1 H 0.436712 0.952269 0.991580 0.073 Uiso 1 1 calc R U . . .
H17B_1 H 0.538208 0.879349 0.954128 0.073 Uiso 1 1 calc R U . . .
H17C_1 H 0.411775 0.856663 0.964036 0.073 Uiso 1 1 calc R U . . .
N1_2 N 0.71258(12) 0.51255(10) 0.82207(8) 0.0330(3) Uani 1 1 d . . . . .
N2_2 N 0.61313(13) 0.55780(10) 0.80517(8) 0.0339(3) Uani 1 1 d . . . . .
B1_2 B 0.73268(17) 0.41527(13) 0.82084(10) 0.0308(4) Uani 1 1 d . . . . .
C1_2 C 0.53523(15) 0.51250(12) 0.78914(10) 0.0344(4) Uani 1 1 d . . . . .
H1_2 H 0.467781 0.547786 0.778951 0.041 Uiso 1 1 calc R U . . .
C2_2 C 0.54274(15) 0.41457(12) 0.78562(9) 0.0332(4) Uani 1 1 d . . . . .
C3_2 C 0.64259(15) 0.36148(12) 0.80077(9) 0.0318(4) Uani 1 1 d . . . . .
C4_2 C 0.65048(16) 0.26498(12) 0.79704(10) 0.0362(4) Uani 1 1 d . . . . .
H4_2 H 0.717170 0.227695 0.806424 0.043 Uiso 1 1 calc R U . . .
C5_2 C 0.56375(17) 0.22395(13) 0.78013(11) 0.0406(4) Uani 1 1 d . . . . .
H5_2 H 0.570638 0.158862 0.778477 0.049 Uiso 1 1 calc R U . . .
C6_2 C 0.46521(17) 0.27746(14) 0.76531(11) 0.0436(5) Uani 1 1 d . . . . .
H6_2 H 0.405486 0.248648 0.753618 0.052 Uiso 1 1 calc R U . . .
C7_2 C 0.45477(16) 0.37171(13) 0.76765(11) 0.0390(4) Uani 1 1 d . . . . .
H7_2 H 0.388142 0.407941 0.757141 0.047 Uiso 1 1 calc R U . . .
C8_2 C 0.84775(14) 0.36029(11) 0.84004(9) 0.0306(4) Uani 1 1 d . . . . .
C9_2 C 0.85150(15) 0.32419(12) 0.90580(9) 0.0327(4) Uani 1 1 d . . . . .
C10_2 C 0.95104(15) 0.27121(12) 0.92111(10) 0.0340(4) Uani 1 1 d . . . . .
C11_2 C 1.04521(15) 0.25700(12) 0.87079(10) 0.0358(4) Uani 1 1 d . . . . .
H11_2 H 1.112910 0.222748 0.881540 0.043 Uiso 1 1 calc R U . . .
C12_2 C 1.04383(15) 0.29112(12) 0.80529(10) 0.0360(4) Uani 1 1 d . . . . .
C13_2 C 0.94408(15) 0.34206(12) 0.78977(9) 0.0325(4) Uani 1 1 d . . . . .
C14_2 C 0.74880(16) 0.34046(14) 0.96023(10) 0.0414(4) Uani 1 1 d . . . . .
H14A_2 H 0.768107 0.368816 1.000614 0.062 Uiso 1 1 calc R U . . .
H14B_2 H 0.722966 0.281735 0.972766 0.062 Uiso 1 1 calc R U . . .
H14C_2 H 0.688607 0.381397 0.942669 0.062 Uiso 1 1 calc R U . . .
C15_2 C 0.95629(17) 0.22907(14) 0.99028(10) 0.0408(4) Uani 1 1 d . . . . .
H15A_2 H 1.030584 0.192388 0.990471 0.061 Uiso 1 1 calc R U . . .
H15B_2 H 0.897722 0.189540 1.000257 0.061 Uiso 1 1 calc R U . . .
H15C_2 H 0.943980 0.277841 1.025169 0.061 Uiso 1 1 calc R U . . .
C16_2 C 1.14750(17) 0.27218(16) 0.75199(12) 0.0479(5) Uani 1 1 d . . . . .
H16A_2 H 1.166135 0.330220 0.732128 0.072 Uiso 1 1 calc R U . . .
H16B_2 H 1.133033 0.232323 0.715953 0.072 Uiso 1 1 calc R U . . .
H16C_2 H 1.210790 0.241669 0.773210 0.072 Uiso 1 1 calc R U . . .
C17_2 C 0.94074(16) 0.37407(13) 0.71740(10) 0.0396(4) Uani 1 1 d . . . . .
H17A_2 H 1.004841 0.406685 0.702511 0.059 Uiso 1 1 calc R U . . .
H17B_2 H 0.870165 0.415458 0.715464 0.059 Uiso 1 1 calc R U . . .
H17C_2 H 0.945041 0.320861 0.687207 0.059 Uiso 1 1 calc R U . . .
Li1_3 Li 0.7944(3) 0.6030(2) 0.86032(18) 0.0387(7) Uani 1 1 d . . . . .
Li2_3 Li 0.5972(3) 0.6976(2) 0.78102(17) 0.0352(6) Uani 1 1 d . . . . .
Li3_3 Li 0.1007(2) 0.95113(19) 0.54068(16) 0.0325(6) Uani 1 1 d . . . . .
B1_4 B 0.04555(16) 0.76736(13) 0.48995(10) 0.0277(4) Uani 1 1 d . . . . .
C1_4 C -0.15742(14) 0.86285(12) 0.46530(10) 0.0327(4) Uani 1 1 d . . . . .
H1_4 H -0.226587 0.897561 0.457260 0.039 Uiso 1 1 calc R U . . .
N2_4 N -0.08054(12) 0.90887(9) 0.48176(8) 0.0320(3) Uani 1 1 d . . . . .
C3_4 C -0.04339(14) 0.71296(11) 0.46894(8) 0.0282(3) Uani 1 1 d . . . . .
C4_4 C -0.03172(15) 0.61658(12) 0.46049(9) 0.0326(4) Uani 1 1 d . . . . .
H4_4 H 0.037306 0.579874 0.466533 0.039 Uiso 1 1 calc R U . . .
C5_4 C -0.11850(16) 0.57485(12) 0.44367(10) 0.0362(4) Uani 1 1 d . . . . .
H5_4 H -0.108827 0.509952 0.438427 0.043 Uiso 1 1 calc R U . . .
C6_4 C -0.22101(16) 0.62764(13) 0.43426(10) 0.0389(4) Uani 1 1 d . . . . .
H6_4 H -0.280865 0.598459 0.423206 0.047 Uiso 1 1 calc R U . . .
C7_4 C -0.23484(15) 0.72178(13) 0.44103(10) 0.0366(4) Uani 1 1 d . . . . .
H7_4 H -0.303917 0.757616 0.434034 0.044 Uiso 1 1 calc R U . . .
C8_4 C 0.16245(14) 0.71292(11) 0.50700(9) 0.0284(4) Uani 1 1 d . . . . .
C9_4 C 0.16859(14) 0.67739(11) 0.57287(9) 0.0298(4) Uani 1 1 d . . . . .
C10_4 C 0.26804(15) 0.62305(11) 0.58691(10) 0.0327(4) Uani 1 1 d . . . . .
C11_4 C 0.36079(15) 0.60770(12) 0.53554(10) 0.0355(4) Uani 1 1 d . . . . .
H11_4 H 0.428511 0.572442 0.545365 0.043 Uiso 1 1 calc R U . . .
C12_4 C 0.35752(15) 0.64232(12) 0.47026(10) 0.0349(4) Uani 1 1 d . . . . .
C13_4 C 0.25710(14) 0.69413(11) 0.45574(9) 0.0311(4) Uani 1 1 d . . . . .
C14_4 C 0.07016(15) 0.69795(13) 0.62943(9) 0.0357(4) Uani 1 1 d . . . . .
H14A_4 H 0.049802 0.640258 0.649030 0.054 Uiso 1 1 calc R U . . .
H14B_4 H 0.005696 0.731890 0.611099 0.054 Uiso 1 1 calc R U . . .
H14C_4 H 0.090844 0.735102 0.665033 0.054 Uiso 1 1 calc R U . . .
C15_4 C 0.27477(17) 0.58089(13) 0.65616(10) 0.0395(4) Uani 1 1 d . . . . .
H15A_4 H 0.350759 0.547469 0.656740 0.059 Uiso 1 1 calc R U . . .
H15B_4 H 0.219529 0.538336 0.665408 0.059 Uiso 1 1 calc R U . . .
H15C_4 H 0.258399 0.629491 0.691322 0.059 Uiso 1 1 calc R U . . .
C16_4 C 0.46005(16) 0.62208(14) 0.41593(11) 0.0446(5) Uani 1 1 d . . . . .
H16A_4 H 0.479001 0.679717 0.395478 0.067 Uiso 1 1 calc R U . . .
H16B_4 H 0.443905 0.582158 0.380460 0.067 Uiso 1 1 calc R U . . .
H16C_4 H 0.523796 0.591231 0.436581 0.067 Uiso 1 1 calc R U . . .
C17_4 C 0.25271(16) 0.72764(13) 0.38400(10) 0.0369(4) Uani 1 1 d . . . . .
H17A_4 H 0.313004 0.764742 0.370615 0.055 Uiso 1 1 calc R U . . .
H17B_4 H 0.179449 0.765109 0.382018 0.055 Uiso 1 1 calc R U . . .
H17C_4 H 0.262831 0.674879 0.352664 0.055 Uiso 1 1 calc R U . . .
C2_4 C -0.14671(14) 0.76503(12) 0.45833(9) 0.0302(4) Uani 1 1 d . . . . .
N1_4 N 0.02158(12) 0.86444(9) 0.49555(7) 0.0296(3) Uani 1 1 d . . . . .
O1_5 O 0.9597(4) 0.5682(5) 0.8602(3) 0.0331(9) Uani 0.707(9) 1 d D U P A 1
C1_5 C 1.0470(4) 0.5582(5) 0.8023(3) 0.0383(11) Uani 0.707(9) 1 d D U P A 1
H1A_5 H 1.062718 0.619055 0.785158 0.046 Uiso 0.707(9) 1 calc R U P A 1
H1B_5 H 1.025095 0.523793 0.764997 0.046 Uiso 0.707(9) 1 calc R U P A 1
C2_5 C 1.1488(3) 0.5059(3) 0.82745(18) 0.0503(11) Uani 0.707(9) 1 d D U P A 1
H2A_5 H 1.161168 0.441193 0.811377 0.060 Uiso 0.707(9) 1 calc R U P A 1
H2B_5 H 1.216953 0.533765 0.810226 0.060 Uiso 0.707(9) 1 calc R U P A 1
C3_5 C 1.1273(5) 0.5104(5) 0.8986(3) 0.0572(15) Uani 0.707(9) 1 d D U P A 1
H3A_5 H 1.156961 0.563428 0.915865 0.069 Uiso 0.707(9) 1 calc R U P A 1
H3B_5 H 1.162913 0.453546 0.918387 0.069 Uiso 0.707(9) 1 calc R U P A 1
C4_5 C 1.0016(5) 0.5215(6) 0.9170(4) 0.0363(14) Uani 0.707(9) 1 d D U P A 1
H4A_5 H 0.975523 0.460939 0.923237 0.044 Uiso 0.707(9) 1 calc R U P A 1
H4B_5 H 0.975976 0.558276 0.959597 0.044 Uiso 0.707(9) 1 calc R U P A 1
O1_51 O 0.9504(12) 0.5803(13) 0.8676(9) 0.046(3) Uani 0.293(9) 1 d D U P A 2
C1_51 C 1.0429(12) 0.5699(17) 0.8107(8) 0.057(4) Uani 0.293(9) 1 d D U P A 2
H1A_51 H 1.037007 0.624224 0.780952 0.069 Uiso 0.293(9) 1 calc R U P A 2
H1B_51 H 1.040826 0.514675 0.782997 0.069 Uiso 0.293(9) 1 calc R U P A 2
C2_51 C 1.1533(6) 0.5601(7) 0.8412(4) 0.047(2) Uani 0.293(9) 1 d D U P A 2
H2A_51 H 1.211542 0.513699 0.815456 0.057 Uiso 0.293(9) 1 calc R U P A 2
H2B_51 H 1.182479 0.619486 0.840630 0.057 Uiso 0.293(9) 1 calc R U P A 2
C3_51 C 1.1221(11) 0.5311(9) 0.9104(6) 0.042(2) Uani 0.293(9) 1 d D U P A 2
H3A_51 H 1.145861 0.572323 0.942884 0.051 Uiso 0.293(9) 1 calc R U P A 2
H3B_51 H 1.159848 0.467873 0.916426 0.051 Uiso 0.293(9) 1 calc R U P A 2
C4_51 C 0.9954(13) 0.5345(15) 0.9241(9) 0.038(3) Uani 0.293(9) 1 d D U P A 2
H4A_51 H 0.975950 0.471496 0.928107 0.045 Uiso 0.293(9) 1 calc R U P A 2
H4B_51 H 0.963549 0.568459 0.967264 0.045 Uiso 0.293(9) 1 calc R U P A 2
O1_6 O 0.7292(7) 0.6298(6) 0.9559(5) 0.0307(13) Uani 0.472(18) 1 d D U P A 1
C1_6 C 0.6119(5) 0.6234(7) 0.9737(4) 0.0489(17) Uani 0.472(18) 1 d D U P A 1
H1A_6 H 0.602360 0.558778 0.983755 0.059 Uiso 0.472(18) 1 calc R U P A 1
H1B_6 H 0.572226 0.643094 0.934713 0.059 Uiso 0.472(18) 1 calc R U P A 1
C2_6 C 0.5624(6) 0.6816(6) 1.0339(4) 0.0568(19) Uani 0.472(18) 1 d D U P A 1
H2A_6 H 0.535703 0.644121 1.073024 0.068 Uiso 0.472(18) 1 calc R U P A 1
H2B_6 H 0.498407 0.726929 1.023617 0.068 Uiso 0.472(18) 1 calc R U P A 1
C3_6 C 0.6569(8) 0.7281(9) 1.0485(6) 0.080(3) Uani 0.472(18) 1 d D U P A 1
H3A_6 H 0.631547 0.794900 1.055439 0.096 Uiso 0.472(18) 1 calc R U P A 1
H3B_6 H 0.684712 0.703068 1.090372 0.096 Uiso 0.472(18) 1 calc R U P A 1
C4_6 C 0.7444(7) 0.7117(5) 0.9909(4) 0.0352(16) Uani 0.472(18) 1 d D U P A 1
H4A_6 H 0.819186 0.703108 1.006267 0.042 Uiso 0.472(18) 1 calc R U P A 1
H4B_6 H 0.740258 0.764637 0.959802 0.042 Uiso 0.472(18) 1 calc R U P A 1
O1_61 O 0.7307(8) 0.6174(7) 0.9663(5) 0.048(2) Uani 0.528(18) 1 d D U P A 2
C1_61 C 0.6232(6) 0.5957(6) 0.9914(4) 0.0501(16) Uani 0.528(18) 1 d D U P A 2
H1A_61 H 0.573616 0.607047 0.955897 0.060 Uiso 0.528(18) 1 calc R U P A 2
H1B_61 H 0.628854 0.530050 1.003673 0.060 Uiso 0.528(18) 1 calc R U P A 2
C2_61 C 0.5797(7) 0.6488(8) 1.0470(4) 0.067(2) Uani 0.528(18) 1 d D U P A 2
H2A_61 H 0.561136 0.609315 1.086589 0.081 Uiso 0.528(18) 1 calc R U P A 2
H2B_61 H 0.509150 0.687448 1.038697 0.081 Uiso 0.528(18) 1 calc R U P A 2
C3_61 C 0.6622(5) 0.7093(4) 1.0631(3) 0.0371(14) Uani 0.528(18) 1 d D U P A 2
H3A_61 H 0.626796 0.774444 1.068365 0.045 Uiso 0.528(18) 1 calc R U P A 2
H3B_61 H 0.693221 0.689652 1.105226 0.045 Uiso 0.528(18) 1 calc R U P A 2
C4_61 C 0.7483(8) 0.6956(7) 1.0036(5) 0.055(2) Uani 0.528(18) 1 d D U P A 2
H4A_61 H 0.743512 0.750687 0.974531 0.066 Uiso 0.528(18) 1 calc R U P A 2
H4B_61 H 0.824033 0.684922 1.017655 0.066 Uiso 0.528(18) 1 calc R U P A 2
O1_7 O 0.64260(15) 0.70010(10) 0.67771(10) 0.0359(4) Uani 0.958(6) 1 d D U P B 1
C1_7 C 0.6157(2) 0.63001(14) 0.63567(13) 0.0386(6) Uani 0.958(6) 1 d D U P B 1
H1A_7 H 0.603430 0.654441 0.590233 0.046 Uiso 0.958(6) 1 calc R U P B 1
H1B_7 H 0.546713 0.606468 0.657439 0.046 Uiso 0.958(6) 1 calc R U P B 1
C2_7 C 0.71721(19) 0.55416(16) 0.62887(11) 0.0393(5) Uani 0.958(6) 1 d D U P B 1
H2A_7 H 0.732873 0.526410 0.582387 0.047 Uiso 0.958(6) 1 calc R U P B 1
H2B_7 H 0.704593 0.505422 0.662715 0.047 Uiso 0.958(6) 1 calc R U P B 1
C3_7 C 0.81426(19) 0.60364(16) 0.64282(12) 0.0428(6) Uani 0.958(6) 1 d D U P B 1
H3A_7 H 0.845161 0.578800 0.683828 0.051 Uiso 0.958(6) 1 calc R U P B 1
H3B_7 H 0.875710 0.597216 0.603258 0.051 Uiso 0.958(6) 1 calc R U P B 1
C4_7 C 0.7606(2) 0.70346(15) 0.65433(13) 0.0408(5) Uani 0.958(6) 1 d D U P B 1
H4A_7 H 0.794493 0.733055 0.689191 0.049 Uiso 0.958(6) 1 calc R U P B 1
H4B_7 H 0.770686 0.738149 0.611314 0.049 Uiso 0.958(6) 1 calc R U P B 1
O1_71 O 0.613(3) 0.706(2) 0.7005(19) 0.028(7) Uani 0.042(6) 1 d D U P B 2
C1_71 C 0.578(3) 0.631(3) 0.667(2) 0.031(8) Uiso 0.042(6) 1 d D U P B 2
H1A_71 H 0.514150 0.653894 0.643259 0.037 Uiso 0.042(6) 1 calc R U P B 2
H1B_71 H 0.554079 0.585703 0.701565 0.037 Uiso 0.042(6) 1 calc R U P B 2
C2_71 C 0.676(4) 0.587(3) 0.618(2) 0.039(8) Uani 0.042(6) 1 d D U P B 2
H2A_71 H 0.693153 0.521011 0.626619 0.047 Uiso 0.042(6) 1 calc R U P B 2
H2B_71 H 0.659781 0.595285 0.570351 0.047 Uiso 0.042(6) 1 calc R U P B 2
C3_71 C 0.773(3) 0.634(3) 0.627(2) 0.041(8) Uani 0.042(6) 1 d D U P B 2
H3A_71 H 0.813288 0.650660 0.582300 0.049 Uiso 0.042(6) 1 calc R U P B 2
H3B_71 H 0.827180 0.593555 0.650951 0.049 Uiso 0.042(6) 1 calc R U P B 2
C4_71 C 0.724(3) 0.718(3) 0.669(3) 0.037(8) Uani 0.042(6) 1 d D U P B 2
H4A_71 H 0.771617 0.726575 0.704277 0.044 Uiso 0.042(6) 1 calc R U P B 2
H4B_71 H 0.720881 0.772755 0.639598 0.044 Uiso 0.042(6) 1 calc R U P B 2
O1_8 O 0.4317(6) 0.7203(7) 0.7825(4) 0.0317(12) Uani 0.616(8) 1 d D U P B 1
C1_8 C 0.3580(7) 0.7285(8) 0.8475(4) 0.0425(18) Uani 0.616(8) 1 d D U P B 1
H1A_8 H 0.372195 0.779946 0.875149 0.051 Uiso 0.616(8) 1 calc R U P B 1
H1B_8 H 0.368412 0.671055 0.873655 0.051 Uiso 0.616(8) 1 calc R U P B 1
C2_8 C 0.2414(3) 0.7465(3) 0.8284(2) 0.0442(11) Uani 0.616(8) 1 d D U P B 1
H2A_8 H 0.185681 0.775921 0.866590 0.053 Uiso 0.616(8) 1 calc R U P B 1
H2B_8 H 0.217077 0.689124 0.814354 0.053 Uiso 0.616(8) 1 calc R U P B 1
C3_8 C 0.2574(5) 0.8115(4) 0.7684(3) 0.0395(12) Uani 0.616(8) 1 d D U P B 1
H3A_8 H 0.248497 0.875976 0.784533 0.047 Uiso 0.616(8) 1 calc R U P B 1
H3B_8 H 0.202684 0.806354 0.736785 0.047 Uiso 0.616(8) 1 calc R U P B 1
C4_8 C 0.3780(6) 0.7787(6) 0.7339(3) 0.0302(12) Uani 0.616(8) 1 d D U P B 1
H4A_8 H 0.377914 0.743905 0.691411 0.036 Uiso 0.616(8) 1 calc R U P B 1
H4B_8 H 0.418522 0.831750 0.722360 0.036 Uiso 0.616(8) 1 calc R U P B 1
O1_81 O 0.4297(11) 0.7317(12) 0.7899(7) 0.040(3) Uani 0.384(8) 1 d D U P B 2
C1_81 C 0.3656(11) 0.7222(13) 0.8552(7) 0.042(3) Uani 0.384(8) 1 d D U P B 2
H1A_81 H 0.406224 0.738160 0.892105 0.051 Uiso 0.384(8) 1 calc R U P B 2
H1B_81 H 0.349073 0.658546 0.861755 0.051 Uiso 0.384(8) 1 calc R U P B 2
C2_81 C 0.2592(5) 0.7884(5) 0.8544(3) 0.0504(18) Uani 0.384(8) 1 d D U P B 2
H2A_81 H 0.194466 0.765826 0.882700 0.061 Uiso 0.384(8) 1 calc R U P B 2
H2B_81 H 0.266859 0.849487 0.872050 0.061 Uiso 0.384(8) 1 calc R U P B 2
C3_81 C 0.2432(8) 0.7936(7) 0.7809(5) 0.042(2) Uani 0.384(8) 1 d D U P B 2
H3A_81 H 0.197948 0.852410 0.770928 0.051 Uiso 0.384(8) 1 calc R U P B 2
H3B_81 H 0.207130 0.741878 0.767481 0.051 Uiso 0.384(8) 1 calc R U P B 2
C4_81 C 0.3633(10) 0.7868(11) 0.7466(6) 0.035(2) Uani 0.384(8) 1 d D U P B 2
H4A_81 H 0.372714 0.757682 0.700782 0.042 Uiso 0.384(8) 1 calc R U P B 2
H4B_81 H 0.386252 0.848594 0.741342 0.042 Uiso 0.384(8) 1 calc R U P B 2
O1_9 O 0.2674(17) 0.933(2) 0.5438(11) 0.024(3) Uani 0.189(9) 1 d D U P C 1
C1_9 C 0.3416(15) 0.924(3) 0.4786(10) 0.038(4) Uani 0.189(9) 1 d D U P C 1
H1A_9 H 0.330477 0.980443 0.451319 0.046 Uiso 0.189(9) 1 calc R U P C 1
H1B_9 H 0.329906 0.870869 0.451710 0.046 Uiso 0.189(9) 1 calc R U P C 1
C2_9 C 0.4567(9) 0.9095(11) 0.5006(8) 0.043(3) Uani 0.189(9) 1 d D U P C 1
H2A_9 H 0.515665 0.881526 0.463409 0.052 Uiso 0.189(9) 1 calc R U P C 1
H2B_9 H 0.477190 0.967810 0.515838 0.052 Uiso 0.189(9) 1 calc R U P C 1
C3_9 C 0.4395(13) 0.8450(11) 0.5587(8) 0.031(3) Uani 0.189(9) 1 d D U P C 1
H3A_9 H 0.491598 0.851403 0.591743 0.037 Uiso 0.189(9) 1 calc R U P C 1
H3B_9 H 0.452605 0.780574 0.541911 0.037 Uiso 0.189(9) 1 calc R U P C 1
C4_9 C 0.3183(15) 0.8720(18) 0.5917(9) 0.024(3) Uani 0.189(9) 1 d D U P C 1
H4A_9 H 0.279760 0.817254 0.599458 0.028 Uiso 0.189(9) 1 calc R U P C 1
H4B_9 H 0.314355 0.903751 0.636112 0.028 Uiso 0.189(9) 1 calc R U P C 1
O1_91 O 0.2675(4) 0.9251(5) 0.5343(3) 0.0331(11) Uani 0.811(9) 1 d D U P C 2
C1_91 C 0.3385(4) 0.9297(6) 0.4699(3) 0.0412(11) Uani 0.811(9) 1 d D U P C 2
H1A_91 H 0.349171 0.994039 0.459677 0.049 Uiso 0.811(9) 1 calc R U P C 2
H1B_91 H 0.304370 0.905628 0.432738 0.049 Uiso 0.811(9) 1 calc R U P C 2
C2_91 C 0.4506(2) 0.8715(2) 0.47597(16) 0.0456(8) Uani 0.811(9) 1 d D U P C 2
H2A_91 H 0.455493 0.809841 0.455282 0.055 Uiso 0.811(9) 1 calc R U P C 2
H2B_91 H 0.514291 0.901234 0.453241 0.055 Uiso 0.811(9) 1 calc R U P C 2
C3_91 C 0.4518(3) 0.8653(3) 0.5519(2) 0.0404(9) Uani 0.811(9) 1 d D U P C 2
H3A_91 H 0.479454 0.918916 0.569733 0.049 Uiso 0.811(9) 1 calc R U P C 2
H3B_91 H 0.498688 0.808183 0.563728 0.049 Uiso 0.811(9) 1 calc R U P C 2
C4_91 C 0.3270(4) 0.8648(4) 0.5787(2) 0.0316(10) Uani 0.811(9) 1 d D U P C 2
H4A_91 H 0.307619 0.802013 0.576696 0.038 Uiso 0.811(9) 1 calc R U P C 2
H4B_91 H 0.308138 0.887685 0.626575 0.038 Uiso 0.811(9) 1 calc R U P C 2
O1_10 O 0.05023(11) 0.94939(8) 0.64279(7) 0.0359(3) Uani 1 1 d D U . . .
C1_10 C 0.07751(16) 1.01736(13) 0.68667(10) 0.0385(4) Uani 1 1 d D U . . .
H1A_10 H 0.146125 1.041921 0.665420 0.046 Uiso 1 1 calc R U . . .
H1B_10 H 0.090662 0.990623 0.731325 0.046 Uiso 1 1 calc R U . . .
C2_10 C -0.02380(16) 1.09250(13) 0.69571(11) 0.0386(4) Uani 1 1 d D U . . .
H2A_10 H -0.013821 1.141262 0.661529 0.046 Uiso 1 1 calc R U . . .
H2B_10 H -0.036409 1.120290 0.742122 0.046 Uiso 1 1 calc R U . . .
C3_10 C -0.12151(17) 1.04260(14) 0.68474(13) 0.0480(5) Uani 1 1 d D U . . .
H3A_10 H -0.176792 1.043699 0.727160 0.058 Uiso 1 1 calc R U . . .
H3B_10 H -0.160502 1.071488 0.647790 0.058 Uiso 1 1 calc R U . . .
C4_10 C -0.06739(17) 0.94481(14) 0.66505(11) 0.0427(5) Uani 1 1 d D U . . .
H4A_10 H -0.077073 0.903840 0.704754 0.051 Uiso 1 1 calc R U . . .
H4B_10 H -0.101723 0.921320 0.627727 0.051 Uiso 1 1 calc R U . . .

loop_
_atom_site_aniso_label
_atom_site_aniso_U_11
_atom_site_aniso_U_22
_atom_site_aniso_U_33
_atom_site_aniso_U_23
_atom_site_aniso_U_13
_atom_site_aniso_U_12
C1_1 0.0361(10) 0.0336(9) 0.0547(12) 0.0029(8) -0.0174(8) -0.0028(7)
B1_1 0.0368(11) 0.0343(10) 0.0339(10) 0.0013(8) -0.0098(8) -0.0081(8)
N1_1 0.0384(8) 0.0320(8) 0.0418(9) 0.0027(6) -0.0151(7) -0.0075(6)
C2_1 0.0380(10) 0.0334(9) 0.0423(10) 0.0047(7) -0.0142(8) -0.0073(7)
N2_1 0.0407(9) 0.0296(8) 0.0510(10) 0.0022(7) -0.0145(7) -0.0050(6)
C3_1 0.0392(10) 0.0328(9) 0.0366(9) 0.0035(7) -0.0121(7) -0.0065(7)
C4_1 0.0415(10) 0.0317(9) 0.0441(10) 0.0008(8) -0.0146(8) -0.0073(7)
C5_1 0.0516(12) 0.0309(9) 0.0496(11) 0.0008(8) -0.0179(9) -0.0093(8)
C6_1 0.0455(11) 0.0396(10) 0.0526(12) 0.0034(9) -0.0184(9) -0.0158(8)
C7_1 0.0387(10) 0.0381(10) 0.0515(12) 0.0040(8) -0.0174(9) -0.0056(8)
C8_1 0.0358(9) 0.0278(8) 0.0418(10) -0.0028(7) -0.0097(8) -0.0086(7)
C9_1 0.0347(9) 0.0280(8) 0.0409(10) -0.0032(7) -0.0097(7) -0.0074(7)
C10_1 0.0368(10) 0.0292(9) 0.0490(11) -0.0034(8) -0.0135(8) -0.0072(7)
C11_1 0.0335(9) 0.0341(9) 0.0603(13) -0.0061(9) -0.0102(9) -0.0008(7)
C12_1 0.0402(10) 0.0385(10) 0.0498(11) -0.0064(8) -0.0030(9) -0.0065(8)
C13_1 0.0393(10) 0.0339(9) 0.0442(10) -0.0036(8) -0.0065(8) -0.0091(7)
C14_1 0.0348(9) 0.0402(10) 0.0406(10) 0.0021(8) -0.0098(8) -0.0050(7)
C15_1 0.0436(11) 0.0384(10) 0.0525(12) -0.0041(9) -0.0199(9) -0.0015(8)
C16_1 0.0428(12) 0.0636(14) 0.0602(14) -0.0050(11) 0.0021(10) 0.0022(10)
C17_1 0.0537(13) 0.0516(12) 0.0426(11) -0.0012(9) -0.0058(9) -0.0124(10)
N1_2 0.0304(7) 0.0305(7) 0.0395(8) 0.0020(6) -0.0118(6) -0.0031(6)
N2_2 0.0313(8) 0.0285(7) 0.0433(8) 0.0006(6) -0.0098(6) -0.0044(6)
B1_2 0.0298(9) 0.0308(9) 0.0322(10) 0.0014(7) -0.0073(7) -0.0036(7)
C1_2 0.0297(8) 0.0319(9) 0.0432(10) 0.0041(7) -0.0130(7) -0.0026(7)
C2_2 0.0300(9) 0.0332(9) 0.0380(9) 0.0017(7) -0.0093(7) -0.0058(7)
C3_2 0.0302(8) 0.0316(9) 0.0345(9) 0.0009(7) -0.0075(7) -0.0046(7)
C4_2 0.0349(9) 0.0317(9) 0.0431(10) -0.0010(7) -0.0103(8) -0.0046(7)
C5_2 0.0423(10) 0.0299(9) 0.0525(11) -0.0017(8) -0.0125(9) -0.0091(8)
C6_2 0.0382(10) 0.0409(10) 0.0561(12) -0.0026(9) -0.0140(9) -0.0132(8)
C7_2 0.0297(9) 0.0386(10) 0.0515(11) 0.0031(8) -0.0150(8) -0.0056(7)
C8_2 0.0302(8) 0.0253(8) 0.0383(9) -0.0016(7) -0.0094(7) -0.0058(6)
C9_2 0.0331(9) 0.0295(8) 0.0373(9) -0.0016(7) -0.0095(7) -0.0061(7)
C10_2 0.0351(9) 0.0279(8) 0.0414(10) -0.0012(7) -0.0129(7) -0.0057(7)
C11_2 0.0315(9) 0.0293(8) 0.0478(11) -0.0012(7) -0.0136(8) -0.0008(7)
C12_2 0.0324(9) 0.0304(9) 0.0460(10) -0.0042(7) -0.0087(8) -0.0043(7)
C13_2 0.0333(9) 0.0282(8) 0.0379(9) -0.0011(7) -0.0089(7) -0.0064(7)
C14_2 0.0355(10) 0.0487(11) 0.0392(10) 0.0025(8) -0.0078(8) -0.0023(8)
C15_2 0.0418(10) 0.0391(10) 0.0431(11) 0.0024(8) -0.0148(8) -0.0029(8)
C16_2 0.0319(10) 0.0531(12) 0.0567(13) -0.0007(10) -0.0065(9) 0.0006(8)
C17_2 0.0365(10) 0.0402(10) 0.0419(10) 0.0020(8) -0.0073(8) -0.0033(8)
Li1_3 0.0353(16) 0.0308(15) 0.0532(19) 0.0023(13) -0.0164(14) -0.0058(12)
Li2_3 0.0338(15) 0.0296(14) 0.0451(17) 0.0036(12) -0.0151(13) -0.0049(11)
Li3_3 0.0299(14) 0.0253(13) 0.0450(17) 0.0024(12) -0.0139(12) -0.0040(11)
B1_4 0.0266(9) 0.0278(9) 0.0289(9) 0.0016(7) -0.0064(7) -0.0025(7)
C1_4 0.0270(8) 0.0275(8) 0.0447(10) 0.0028(7) -0.0113(7) -0.0010(6)
N2_4 0.0294(7) 0.0247(7) 0.0421(8) 0.0010(6) -0.0087(6) -0.0018(5)
C3_4 0.0279(8) 0.0275(8) 0.0297(8) 0.0019(6) -0.0073(6) -0.0026(6)
C4_4 0.0330(9) 0.0271(8) 0.0386(9) 0.0007(7) -0.0104(7) -0.0029(7)
C5_4 0.0401(10) 0.0269(8) 0.0440(10) 0.0001(7) -0.0114(8) -0.0073(7)
C6_4 0.0348(10) 0.0360(10) 0.0497(11) 0.0004(8) -0.0129(8) -0.0113(7)
C7_4 0.0292(9) 0.0337(9) 0.0490(11) 0.0029(8) -0.0132(8) -0.0042(7)
C8_4 0.0275(8) 0.0225(7) 0.0367(9) -0.0024(6) -0.0096(7) -0.0034(6)
C9_4 0.0300(8) 0.0228(7) 0.0383(9) -0.0013(6) -0.0110(7) -0.0037(6)
C10_4 0.0339(9) 0.0241(8) 0.0431(10) -0.0004(7) -0.0165(7) -0.0035(7)
C11_4 0.0297(9) 0.0265(8) 0.0517(11) -0.0015(7) -0.0151(8) 0.0010(6)
C12_4 0.0284(9) 0.0281(8) 0.0481(10) -0.0066(7) -0.0086(8) -0.0010(6)
C13_4 0.0286(8) 0.0265(8) 0.0392(9) -0.0030(7) -0.0085(7) -0.0035(6)
C14_4 0.0343(9) 0.0361(9) 0.0370(9) 0.0033(7) -0.0094(7) -0.0023(7)
C15_4 0.0426(10) 0.0324(9) 0.0465(11) 0.0021(8) -0.0196(8) -0.0019(7)
C16_4 0.0291(9) 0.0443(11) 0.0573(13) -0.0057(9) -0.0053(9) 0.0036(8)
C17_4 0.0339(9) 0.0387(10) 0.0376(10) -0.0011(8) -0.0069(7) -0.0020(7)
C2_4 0.0275(8) 0.0293(8) 0.0347(9) 0.0021(7) -0.0087(7) -0.0033(6)
N1_4 0.0282(7) 0.0264(7) 0.0355(8) 0.0023(6) -0.0106(6) -0.0023(5)
O1_5 0.0261(13) 0.0354(17) 0.0370(17) 0.0052(14) -0.0090(11) 0.0021(10)
C1_5 0.0397(18) 0.038(2) 0.0363(17) -0.0050(16) -0.0035(13) -0.0063(13)
C2_5 0.0403(15) 0.045(2) 0.0625(19) -0.0060(14) -0.0012(13) -0.0017(12)
C3_5 0.0386(18) 0.072(3) 0.060(2) -0.002(2) -0.0164(17) 0.0044(19)
C4_5 0.0350(19) 0.034(3) 0.041(2) 0.0049(19) -0.0151(15) -0.0020(14)
O1_51 0.052(4) 0.047(5) 0.044(4) 0.003(3) -0.011(3) -0.015(3)
C1_51 0.063(5) 0.059(6) 0.051(5) -0.007(3) -0.007(3) -0.014(3)
C2_51 0.044(3) 0.046(4) 0.051(3) -0.003(3) -0.001(2) -0.011(2)
C3_51 0.041(4) 0.039(4) 0.047(4) -0.008(3) -0.006(3) -0.008(3)
C4_51 0.039(4) 0.036(5) 0.042(4) 0.001(3) -0.009(3) -0.012(3)
O1_6 0.0270(19) 0.032(2) 0.032(2) 0.0049(16) -0.0035(15) -0.0038(14)
C1_6 0.035(2) 0.058(3) 0.056(3) 0.001(2) -0.009(2) -0.010(2)
C2_6 0.043(3) 0.055(3) 0.069(3) 0.003(2) -0.003(2) -0.004(2)
C3_6 0.074(4) 0.078(4) 0.087(4) -0.014(3) -0.008(3) -0.013(3)
C4_6 0.040(2) 0.035(2) 0.031(2) 0.0046(19) -0.0037(18) -0.0061(18)
O1_61 0.040(2) 0.053(3) 0.054(3) -0.005(2) -0.010(2) -0.012(2)
C1_61 0.040(2) 0.049(3) 0.062(3) 0.003(2) -0.003(2) -0.014(2)
C2_61 0.058(3) 0.091(4) 0.053(3) 0.003(3) 0.002(2) -0.023(3)
C3_61 0.038(2) 0.046(2) 0.0244(19) 0.0067(15) -0.0027(14) 0.0009(16)
C4_61 0.054(3) 0.061(4) 0.053(3) -0.013(3) -0.009(2) -0.017(3)
O1_7 0.0325(9) 0.0334(7) 0.0424(10) -0.0003(6) -0.0068(7) -0.0051(6)
C1_7 0.0372(11) 0.0367(10) 0.0442(12) -0.0008(8) -0.0145(9) -0.0045(8)
C2_7 0.0372(11) 0.0351(11) 0.0458(11) -0.0007(8) -0.0080(9) -0.0037(9)
C3_7 0.0348(11) 0.0408(11) 0.0521(12) -0.0028(9) -0.0072(9) -0.0027(9)
C4_7 0.0350(11) 0.0402(11) 0.0470(12) 0.0021(9) -0.0027(9) -0.0085(9)
O1_71 0.028(8) 0.027(8) 0.029(8) 0.000(4) -0.005(4) -0.007(4)
C2_71 0.038(9) 0.038(9) 0.040(9) 0.001(4) -0.005(4) -0.004(4)
C3_71 0.041(9) 0.041(9) 0.040(9) 0.001(4) -0.004(4) -0.005(4)
C4_71 0.036(9) 0.037(9) 0.036(9) 0.001(4) -0.004(4) -0.004(4)
O1_8 0.0259(16) 0.031(2) 0.038(2) 0.0040(18) -0.0110(13) 0.0029(13)
C1_8 0.048(3) 0.041(3) 0.039(3) 0.0035(19) -0.010(2) -0.0047(19)
C2_8 0.0383(16) 0.047(2) 0.046(2) -0.0017(16) -0.0035(13) -0.0051(13)
C3_8 0.034(2) 0.037(2) 0.047(2) 0.0018(17) -0.0091(17) 0.0008(17)
C4_8 0.027(2) 0.026(2) 0.038(2) 0.0032(19) -0.0115(16) 0.0007(15)
O1_81 0.044(3) 0.038(4) 0.039(3) 0.003(3) -0.011(2) -0.005(2)
C1_81 0.040(4) 0.047(4) 0.040(4) 0.003(3) -0.007(3) -0.005(3)
C2_81 0.052(3) 0.045(3) 0.052(3) -0.007(2) -0.004(2) -0.004(2)
C3_81 0.033(3) 0.042(4) 0.049(3) 0.005(3) -0.004(2) -0.001(2)
C4_81 0.038(4) 0.033(3) 0.035(3) 0.000(3) -0.008(2) -0.004(3)
O1_9 0.025(4) 0.025(4) 0.024(4) -0.001(3) -0.007(3) -0.005(3)
C1_9 0.041(5) 0.039(5) 0.035(5) 0.004(3) -0.009(3) -0.007(3)
C2_9 0.040(4) 0.046(4) 0.042(4) 0.002(3) -0.003(3) -0.008(3)
C3_9 0.030(4) 0.031(5) 0.032(4) 0.007(3) -0.005(3) -0.003(3)
C4_9 0.023(4) 0.022(5) 0.028(5) 0.002(3) -0.009(3) -0.003(3)
O1_91 0.0295(12) 0.0338(19) 0.0363(19) 0.0053(15) -0.0119(11) 0.0016(10)
C1_91 0.0420(17) 0.046(2) 0.0359(17) 0.0028(16) -0.0088(12) -0.0034(12)
C2_91 0.0400(13) 0.0458(16) 0.0470(15) -0.0086(13) 0.0006(11) -0.0009(11)
C3_91 0.0261(13) 0.0397(18) 0.0551(18) 0.0050(14) -0.0086(12) -0.0011(12)
C4_91 0.0313(16) 0.0279(16) 0.0364(19) 0.0031(16) -0.0124(13) 0.0004(11)
O1_10 0.0329(6) 0.0322(6) 0.0430(7) -0.0021(5) -0.0071(5) -0.0043(5)
C1_10 0.0359(9) 0.0363(9) 0.0449(10) -0.0035(8) -0.0142(8) -0.0021(7)
C2_10 0.0369(9) 0.0334(9) 0.0455(10) -0.0009(8) -0.0095(8) -0.0020(7)
C3_10 0.0367(10) 0.0424(10) 0.0654(13) -0.0033(9) -0.0117(9) -0.0034(8)
C4_10 0.0373(10) 0.0434(10) 0.0482(11) -0.0010(8) -0.0032(8) -0.0116(8)

loop_
_atom_type_symbol
_atom_type_description
_atom_type_scat_dispersion_real
_atom_type_scat_dispersion_imag
_atom_type_scat_source
C C 0.0181 0.0091 'International Tables Vol C Tables 4.2.6.8 and 6.1.1.4'
H H 0.0000 0.0000 'International Tables Vol C Tables 4.2.6.8 and 6.1.1.4'
Li Li 0.0008 0.0003 'International Tables Vol C Tables 4.2.6.8 and 6.1.1.4'
B B 0.0090 0.0039 'International Tables Vol C Tables 4.2.6.8 and 6.1.1.4'
N N 0.0311 0.0180 'International Tables Vol C Tables 4.2.6.8 and 6.1.1.4'
O O 0.0492 0.0322 'International Tables Vol C Tables 4.2.6.8 and 6.1.1.4'

loop_
_exptl_crystal_face_index_h
_exptl_crystal_face_index_k
_exptl_crystal_face_index_l
_exptl_crystal_face_perp_dist
-5 -4 8 0.1228
0 7 8 0.0290
0 -7 -8 0.0270
6 4 8 0.0451
8 3 5 0.0640
2 9 6 0.0431
0 -9 -5 0.0198
-6 -3 6 0.1060
-7 4 -2 0.0430
-7 -3 -6 0.0440
-6 6 -3 0.0525
-7 0 -7 0.0369
6 3 -6 0.1077
3 -7 -4 0.0332

loop_
_geom_angle_atom_site_label_1
_geom_angle_atom_site_label_2
_geom_angle_atom_site_label_3
_geom_angle
_geom_angle_site_symmetry_1
_geom_angle_site_symmetry_3
_geom_angle_publ_flag
N2_1 C1_1 C2_1 125.88(17) . . ?
N2_1 C1_1 H1_1 117.1 . . ?
C2_1 C1_1 H1_1 117.1 . . ?
N1_1 B1_1 C3_1 119.67(17) . . ?
N1_1 B1_1 C8_1 121.25(16) . . ?
C3_1 B1_1 C8_1 119.05(16) . . ?
N2_1 N1_1 B1_1 119.60(15) . . ?
N2_1 N1_1 Li2_3 108.59(14) . . ?
B1_1 N1_1 Li2_3 130.21(15) . . ?
C7_1 C2_1 C3_1 120.67(17) . . ?
C7_1 C2_1 C1_1 121.77(17) . . ?
C3_1 C2_1 C1_1 117.56(16) . . ?
C1_1 N2_1 N1_1 121.14(15) . . ?
C1_1 N2_1 Li1_3 117.86(15) . . ?
N1_1 N2_1 Li1_3 114.77(14) . . ?
C4_1 C3_1 C2_1 117.30(17) . . ?
C4_1 C3_1 B1_1 126.57(17) . . ?
C2_1 C3_1 B1_1 116.08(16) . . ?
C5_1 C4_1 C3_1 121.46(18) . . ?
C5_1 C4_1 H4_1 119.3 . . ?
C3_1 C4_1 H4_1 119.3 . . ?
C4_1 C5_1 C6_1 120.41(18) . . ?
C4_1 C5_1 H5_1 119.8 . . ?
C6_1 C5_1 H5_1 119.8 . . ?
C7_1 C6_1 C5_1 120.03(18) . . ?
C7_1 C6_1 H6_1 120.0 . . ?
C5_1 C6_1 H6_1 120.0 . . ?
C6_1 C7_1 C2_1 120.13(18) . . ?
C6_1 C7_1 H7_1 119.9 . . ?
C2_1 C7_1 H7_1 119.9 . . ?
C13_1 C8_1 C9_1 119.25(17) . . ?
C13_1 C8_1 B1_1 121.70(17) . . ?
C9_1 C8_1 B1_1 118.87(16) . . ?
C10_1 C9_1 C8_1 120.41(18) . . ?
C10_1 C9_1 C14_1 119.11(17) . . ?
C8_1 C9_1 C14_1 120.47(16) . . ?
C11_1 C10_1 C9_1 118.47(18) . . ?
C11_1 C10_1 C15_1 120.66(18) . . ?
C9_1 C10_1 C15_1 120.87(18) . . ?
C10_1 C11_1 C12_1 122.43(18) . . ?
C10_1 C11_1 H11_1 118.8 . . ?
C12_1 C11_1 H11_1 118.8 . . ?
C11_1 C12_1 C13_1 118.74(19) . . ?
C11_1 C12_1 C16_1 119.7(2) . . ?
C13_1 C12_1 C16_1 121.5(2) . . ?
C12_1 C13_1 C8_1 120.69(19) . . ?
C12_1 C13_1 C17_1 119.17(19) . . ?
C8_1 C13_1 C17_1 120.13(18) . . ?
C9_1 C14_1 H14A_1 109.5 . . ?
C9_1 C14_1 H14B_1 109.5 . . ?
H14A_1 C14_1 H14B_1 109.5 . . ?
C9_1 C14_1 H14C_1 109.5 . . ?
H14A_1 C14_1 H14C_1 109.5 . . ?
H14B_1 C14_1 H14C_1 109.5 . . ?
C10_1 C15_1 H15A_1 109.5 . . ?
C10_1 C15_1 H15B_1 109.5 . . ?
H15A_1 C15_1 H15B_1 109.5 . . ?
C10_1 C15_1 H15C_1 109.5 . . ?
H15A_1 C15_1 H15C_1 109.5 . . ?
H15B_1 C15_1 H15C_1 109.5 . . ?
C12_1 C16_1 H16A_1 109.5 . . ?
C12_1 C16_1 H16B_1 109.5 . . ?
H16A_1 C16_1 H16B_1 109.5 . . ?
C12_1 C16_1 H16C_1 109.5 . . ?
H16A_1 C16_1 H16C_1 109.5 . . ?
H16B_1 C16_1 H16C_1 109.5 . . ?
C13_1 C17_1 H17A_1 109.5 . . ?
C13_1 C17_1 H17B_1 109.5 . . ?
H17A_1 C17_1 H17B_1 109.5 . . ?
C13_1 C17_1 H17C_1 109.5 . . ?
H17A_1 C17_1 H17C_1 109.5 . . ?
H17B_1 C17_1 H17C_1 109.5 . . ?
N2_2 N1_2 B1_2 119.64(14) . . ?
N2_2 N1_2 Li1_3 109.02(14) . . ?
B1_2 N1_2 Li1_3 130.46(15) . . ?
C1_2 N2_2 N1_2 121.18(14) . . ?
C1_2 N2_2 Li2_3 116.62(14) . . ?
N1_2 N2_2 Li2_3 120.57(13) . . ?
N1_2 B1_2 C3_2 119.53(16) . . ?
N1_2 B1_2 C8_2 120.99(15) . . ?
C3_2 B1_2 C8_2 119.49(15) . . ?
N2_2 C1_2 C2_2 125.86(16) . . ?
N2_2 C1_2 H1_2 117.1 . . ?
C2_2 C1_2 H1_2 117.1 . . ?
C7_2 C2_2 C3_2 120.50(16) . . ?
C7_2 C2_2 C1_2 121.98(16) . . ?
C3_2 C2_2 C1_2 117.52(15) . . ?
C4_2 C3_2 C2_2 117.67(16) . . ?
C4_2 C3_2 B1_2 126.09(16) . . ?
C2_2 C3_2 B1_2 116.24(15) . . ?
C5_2 C4_2 C3_2 121.33(17) . . ?
C5_2 C4_2 H4_2 119.3 . . ?
C3_2 C4_2 H4_2 119.3 . . ?
C4_2 C5_2 C6_2 120.37(17) . . ?
C4_2 C5_2 H5_2 119.8 . . ?
C6_2 C5_2 H5_2 119.8 . . ?
C7_2 C6_2 C5_2 120.06(17) . . ?
C7_2 C6_2 H6_2 120.0 . . ?
C5_2 C6_2 H6_2 120.0 . . ?
C6_2 C7_2 C2_2 120.07(17) . . ?
C6_2 C7_2 H7_2 120.0 . . ?
C2_2 C7_2 H7_2 120.0 . . ?
C9_2 C8_2 C13_2 119.20(16) . . ?
C9_2 C8_2 B1_2 120.44(16) . . ?
C13_2 C8_2 B1_2 120.21(16) . . ?
C8_2 C9_2 C10_2 120.15(17) . . ?
C8_2 C9_2 C14_2 120.47(16) . . ?
C10_2 C9_2 C14_2 119.37(16) . . ?
C11_2 C10_2 C9_2 118.93(17) . . ?
C11_2 C10_2 C15_2 119.76(16) . . ?
C9_2 C10_2 C15_2 121.30(17) . . ?
C10_2 C11_2 C12_2 122.23(17) . . ?
C10_2 C11_2 H11_2 118.9 . . ?
C12_2 C11_2 H11_2 118.9 . . ?
C11_2 C12_2 C13_2 118.72(17) . . ?
C11_2 C12_2 C16_2 120.26(17) . . ?
C13_2 C12_2 C16_2 121.01(18) . . ?
C12_2 C13_2 C8_2 120.73(17) . . ?
C12_2 C13_2 C17_2 118.54(17) . . ?
C8_2 C13_2 C17_2 120.69(16) . . ?
C9_2 C14_2 H14A_2 109.5 . . ?
C9_2 C14_2 H14B_2 109.5 . . ?
H14A_2 C14_2 H14B_2 109.5 . . ?
C9_2 C14_2 H14C_2 109.5 . . ?
H14A_2 C14_2 H14C_2 109.5 . . ?
H14B_2 C14_2 H14C_2 109.5 . . ?
C10_2 C15_2 H15A_2 109.5 . . ?
C10_2 C15_2 H15B_2 109.5 . . ?
H15A_2 C15_2 H15B_2 109.5 . . ?
C10_2 C15_2 H15C_2 109.5 . . ?
H15A_2 C15_2 H15C_2 109.5 . . ?
H15B_2 C15_2 H15C_2 109.5 . . ?
C12_2 C16_2 H16A_2 109.5 . . ?
C12_2 C16_2 H16B_2 109.5 . . ?
H16A_2 C16_2 H16B_2 109.5 . . ?
C12_2 C16_2 H16C_2 109.5 . . ?
H16A_2 C16_2 H16C_2 109.5 . . ?
H16B_2 C16_2 H16C_2 109.5 . . ?
C13_2 C17_2 H17A_2 109.5 . . ?
C13_2 C17_2 H17B_2 109.5 . . ?
H17A_2 C17_2 H17B_2 109.5 . . ?
C13_2 C17_2 H17C_2 109.5 . . ?
H17A_2 C17_2 H17C_2 109.5 . . ?
H17B_2 C17_2 H17C_2 109.5 . . ?
O1_51 Li1_3 N1_2 123.8(6) . . ?
O1_6 Li1_3 N1_2 109.4(3) . . ?
O1_6 Li1_3 O1_5 105.5(4) . . ?
N1_2 Li1_3 O1_5 117.8(3) . . ?
O1_51 Li1_3 N2_1 98.1(6) . . ?
O1_6 Li1_3 N2_1 95.9(3) . . ?
N1_2 Li1_3 N2_1 123.72(17) . . ?
O1_5 Li1_3 N2_1 101.3(2) . . ?
O1_51 Li1_3 O1_61 97.8(6) . . ?
N1_2 Li1_3 O1_61 107.0(3) . . ?
N2_1 Li1_3 O1_61 101.7(3) . . ?
O1_51 Li1_3 Li2_3 148.9(5) . . ?
O1_6 Li1_3 Li2_3 102.1(3) . . ?
N1_2 Li1_3 Li2_3 66.93(11) . . ?
O1_5 Li1_3 Li2_3 147.5(2) . . ?
N2_1 Li1_3 Li2_3 58.83(10) . . ?
O1_61 Li1_3 Li2_3 106.6(3) . . ?
O1_71 Li2_3 O1_81 92.6(14) . . ?
O1_71 Li2_3 N1_1 113.3(11) . . ?
O1_8 Li2_3 N1_1 122.4(4) . . ?
O1_81 Li2_3 N1_1 116.1(6) . . ?
O1_8 Li2_3 O1_7 97.3(3) . . ?
N1_1 Li2_3 O1_7 109.84(16) . . ?
O1_71 Li2_3 N2_2 108.2(11) . . ?
O1_8 Li2_3 N2_2 98.1(3) . . ?
O1_81 Li2_3 N2_2 101.7(5) . . ?
N1_1 Li2_3 N2_2 120.79(16) . . ?
O1_7 Li2_3 N2_2 104.88(15) . . ?
O1_71 Li2_3 C1_71 31.6(12) . . ?
O1_81 Li2_3 C1_71 83.9(9) . . ?
N1_1 Li2_3 C1_71 143.6(8) . . ?
N2_2 Li2_3 C1_71 80.3(10) . . ?
O1_71 Li2_3 C4_71 30.7(14) . . ?
O1_81 Li2_3 C4_71 121.1(13) . . ?
N1_1 Li2_3 C4_71 88.9(7) . . ?
N2_2 Li2_3 C4_71 109.2(10) . . ?
C1_71 Li2_3 C4_71 55.0(9) . . ?
O1_71 Li2_3 Li1_3 122.5(13) . . ?
O1_8 Li2_3 Li1_3 144.4(3) . . ?
O1_81 Li2_3 Li1_3 142.8(4) . . ?
N1_1 Li2_3 Li1_3 63.89(11) . . ?
O1_7 Li2_3 Li1_3 113.82(15) . . ?
N2_2 Li2_3 Li1_3 58.60(10) . . ?
C1_71 Li2_3 Li1_3 118.8(9) . . ?
C4_71 Li2_3 Li1_3 95.9(13) . . ?
O1_91 Li3_3 N1_4 118.9(3) . . ?
N1_4 Li3_3 O1_9 124.6(9) . . ?
O1_91 Li3_3 O1_10 101.9(2) . . ?
N1_4 Li3_3 O1_10 108.79(15) . . ?
O1_9 Li3_3 O1_10 96.7(6) . . ?
O1_91 Li3_3 N2_4 100.1(2) . 2_576 ?
N1_4 Li3_3 N2_4 121.11(15) . 2_576 ?
O1_9 Li3_3 N2_4 98.0(8) . 2_576 ?
O1_10 Li3_3 N2_4 103.46(14) . 2_576 ?
N1_4 Li3_3 Li3_3 64.90(11) . 2_576 ?
O1_9 Li3_3 Li3_3 145.2(7) . 2_576 ?
O1_10 Li3_3 Li3_3 112.12(17) . 2_576 ?
N2_4 Li3_3 Li3_3 57.63(10) 2_576 2_576 ?
N1_4 B1_4 C3_4 119.53(15) . . ?
N1_4 B1_4 C8_4 121.06(15) . . ?
C3_4 B1_4 C8_4 119.39(14) . . ?
N2_4 C1_4 C2_4 126.00(15) . . ?
N2_4 C1_4 H1_4 117.0 . . ?
C2_4 C1_4 H1_4 117.0 . . ?
C1_4 N2_4 N1_4 121.18(14) . . ?
C1_4 N2_4 Li3_3 116.24(14) . 2_576 ?
N1_4 N2_4 Li3_3 120.39(13) . 2_576 ?
C2_4 C3_4 C4_4 117.47(15) . . ?
C2_4 C3_4 B1_4 116.28(15) . . ?
C4_4 C3_4 B1_4 126.24(15) . . ?
C5_4 C4_4 C3_4 121.30(16) . . ?
C5_4 C4_4 H4_4 119.4 . . ?
C3_4 C4_4 H4_4 119.4 . . ?
C4_4 C5_4 C6_4 120.37(16) . . ?
C4_4 C5_4 H5_4 119.8 . . ?
C6_4 C5_4 H5_4 119.8 . . ?
C7_4 C6_4 C5_4 119.96(16) . . ?
C7_4 C6_4 H6_4 120.0 . . ?
C5_4 C6_4 H6_4 120.0 . . ?
C6_4 C7_4 C2_4 120.07(17) . . ?
C6_4 C7_4 H7_4 120.0 . . ?
C2_4 C7_4 H7_4 120.0 . . ?
C13_4 C8_4 C9_4 119.18(15) . . ?
C13_4 C8_4 B1_4 120.90(15) . . ?
C9_4 C8_4 B1_4 119.76(15) . . ?
C10_4 C9_4 C8_4 120.29(16) . . ?
C10_4 C9_4 C14_4 118.99(16) . . ?
C8_4 C9_4 C14_4 120.71(15) . . ?
C11_4 C10_4 C9_4 118.99(17) . . ?
C11_4 C10_4 C15_4 119.83(16) . . ?
C9_4 C10_4 C15_4 121.18(17) . . ?
C10_4 C11_4 C12_4 122.00(16) . . ?
C10_4 C11_4 H11_4 119.0 . . ?
C12_4 C11_4 H11_4 119.0 . . ?
C11_4 C12_4 C13_4 118.92(17) . . ?
C11_4 C12_4 C16_4 119.86(17) . . ?
C13_4 C12_4 C16_4 121.21(18) . . ?
C12_4 C13_4 C8_4 120.57(17) . . ?
C12_4 C13_4 C17_4 118.50(16) . . ?
C8_4 C13_4 C17_4 120.91(15) . . ?
C9_4 C14_4 H14A_4 109.5 . . ?
C9_4 C14_4 H14B_4 109.5 . . ?
H14A_4 C14_4 H14B_4 109.5 . . ?
C9_4 C14_4 H14C_4 109.5 . . ?
H14A_4 C14_4 H14C_4 109.5 . . ?
H14B_4 C14_4 H14C_4 109.5 . . ?
C10_4 C15_4 H15A_4 109.5 . . ?
C10_4 C15_4 H15B_4 109.5 . . ?
H15A_4 C15_4 H15B_4 109.5 . . ?
C10_4 C15_4 H15C_4 109.5 . . ?
H15A_4 C15_4 H15C_4 109.5 . . ?
H15B_4 C15_4 H15C_4 109.5 . . ?
C12_4 C16_4 H16A_4 109.5 . . ?
C12_4 C16_4 H16B_4 109.5 . . ?
H16A_4 C16_4 H16B_4 109.5 . . ?
C12_4 C16_4 H16C_4 109.5 . . ?
H16A_4 C16_4 H16C_4 109.5 . . ?
H16B_4 C16_4 H16C_4 109.5 . . ?
C13_4 C17_4 H17A_4 109.5 . . ?
C13_4 C17_4 H17B_4 109.5 . . ?
H17A_4 C17_4 H17B_4 109.5 . . ?
C13_4 C17_4 H17C_4 109.5 . . ?
H17A_4 C17_4 H17C_4 109.5 . . ?
H17B_4 C17_4 H17C_4 109.5 . . ?
C7_4 C2_4 C3_4 120.82(16) . . ?
C7_4 C2_4 C1_4 121.78(16) . . ?
C3_4 C2_4 C1_4 117.40(15) . . ?
N2_4 N1_4 B1_4 119.54(14) . . ?
N2_4 N1_4 Li3_3 110.10(13) . . ?
B1_4 N1_4 Li3_3 128.98(14) . . ?
C1_5 O1_5 C4_5 109.1(4) . . ?
C1_5 O1_5 Li1_3 127.4(4) . . ?
C4_5 O1_5 Li1_3 120.8(4) . . ?
O1_5 C1_5 C2_5 105.5(4) . . ?
O1_5 C1_5 H1A_5 110.6 . . ?
C2_5 C1_5 H1A_5 110.6 . . ?
O1_5 C1_5 H1B_5 110.6 . . ?
C2_5 C1_5 H1B_5 110.6 . . ?
H1A_5 C1_5 H1B_5 108.8 . . ?
C3_5 C2_5 C1_5 106.8(4) . . ?
C3_5 C2_5 H2A_5 110.4 . . ?
C1_5 C2_5 H2A_5 110.4 . . ?
C3_5 C2_5 H2B_5 110.4 . . ?
C1_5 C2_5 H2B_5 110.4 . . ?
H2A_5 C2_5 H2B_5 108.6 . . ?
C2_5 C3_5 C4_5 105.5(4) . . ?
C2_5 C3_5 H3A_5 110.6 . . ?
C4_5 C3_5 H3A_5 110.6 . . ?
C2_5 C3_5 H3B_5 110.6 . . ?
C4_5 C3_5 H3B_5 110.6 . . ?
H3A_5 C3_5 H3B_5 108.8 . . ?
O1_5 C4_5 C3_5 104.7(4) . . ?
O1_5 C4_5 H4A_5 110.8 . . ?
C3_5 C4_5 H4A_5 110.8 . . ?
O1_5 C4_5 H4B_5 110.8 . . ?
C3_5 C4_5 H4B_5 110.8 . . ?
H4A_5 C4_5 H4B_5 108.9 . . ?
C4_51 O1_51 C1_51 105.6(11) . . ?
C4_51 O1_51 Li1_3 124.2(11) . . ?
C1_51 O1_51 Li1_3 125.8(11) . . ?
O1_51 C1_51 C2_51 107.3(10) . . ?
O1_51 C1_51 H1A_51 110.3 . . ?
C2_51 C1_51 H1A_51 110.3 . . ?
O1_51 C1_51 H1B_51 110.3 . . ?
C2_51 C1_51 H1B_51 110.3 . . ?
H1A_51 C1_51 H1B_51 108.5 . . ?
C3_51 C2_51 C1_51 104.3(9) . . ?
C3_51 C2_51 H2A_51 110.9 . . ?
C1_51 C2_51 H2A_51 110.9 . . ?
C3_51 C2_51 H2B_51 110.9 . . ?
C1_51 C2_51 H2B_51 110.9 . . ?
H2A_51 C2_51 H2B_51 108.9 . . ?
C2_51 C3_51 C4_51 108.4(9) . . ?
C2_51 C3_51 H3A_51 110.0 . . ?
C4_51 C3_51 H3A_51 110.0 . . ?
C2_51 C3_51 H3B_51 110.0 . . ?
C4_51 C3_51 H3B_51 110.0 . . ?
H3A_51 C3_51 H3B_51 108.4 . . ?
O1_51 C4_51 C3_51 107.5(11) . . ?
O1_51 C4_51 H4A_51 110.2 . . ?
C3_51 C4_51 H4A_51 110.2 . . ?
O1_51 C4_51 H4B_51 110.2 . . ?
C3_51 C4_51 H4B_51 110.2 . . ?
H4A_51 C4_51 H4B_51 108.5 . . ?
C1_6 O1_6 C4_6 104.8(6) . . ?
C1_6 O1_6 Li1_3 116.1(6) . . ?
C4_6 O1_6 Li1_3 122.1(6) . . ?
O1_6 C1_6 C2_6 110.3(6) . . ?
O1_6 C1_6 H1A_6 109.6 . . ?
C2_6 C1_6 H1A_6 109.6 . . ?
O1_6 C1_6 H1B_6 109.6 . . ?
C2_6 C1_6 H1B_6 109.6 . . ?
H1A_6 C1_6 H1B_6 108.1 . . ?
C1_6 C2_6 C3_6 103.8(6) . . ?
C1_6 C2_6 H2A_6 111.0 . . ?
C3_6 C2_6 H2A_6 111.0 . . ?
C1_6 C2_6 H2B_6 111.0 . . ?
C3_6 C2_6 H2B_6 111.0 . . ?
H2A_6 C2_6 H2B_6 109.0 . . ?
C4_6 C3_6 C2_6 107.2(7) . . ?
C4_6 C3_6 H3A_6 110.3 . . ?
C2_6 C3_6 H3A_6 110.3 . . ?
C4_6 C3_6 H3B_6 110.3 . . ?
C2_6 C3_6 H3B_6 110.3 . . ?
H3A_6 C3_6 H3B_6 108.5 . . ?
C3_6 C4_6 O1_6 107.9(7) . . ?
C3_6 C4_6 H4A_6 110.1 . . ?
O1_6 C4_6 H4A_6 110.1 . . ?
C3_6 C4_6 H4B_6 110.1 . . ?
O1_6 C4_6 H4B_6 110.1 . . ?
H4A_6 C4_6 H4B_6 108.4 . . ?
C1_61 O1_61 C4_61 108.6(6) . . ?
C1_61 O1_61 Li1_3 120.1(6) . . ?
C4_61 O1_61 Li1_3 119.7(6) . . ?
C2_61 C1_61 O1_61 108.5(6) . . ?
C2_61 C1_61 H1A_61 110.0 . . ?
O1_61 C1_61 H1A_61 110.0 . . ?
C2_61 C1_61 H1B_61 110.0 . . ?
O1_61 C1_61 H1B_61 110.0 . . ?
H1A_61 C1_61 H1B_61 108.4 . . ?
C1_61 C2_61 C3_61 110.8(5) . . ?
C1_61 C2_61 H2A_61 109.5 . . ?
C3_61 C2_61 H2A_61 109.5 . . ?
C1_61 C2_61 H2B_61 109.5 . . ?
C3_61 C2_61 H2B_61 109.5 . . ?
H2A_61 C2_61 H2B_61 108.1 . . ?
C4_61 C3_61 C2_61 102.2(5) . . ?
C4_61 C3_61 H3A_61 111.3 . . ?
C2_61 C3_61 H3A_61 111.3 . . ?
C4_61 C3_61 H3B_61 111.3 . . ?
C2_61 C3_61 H3B_61 111.3 . . ?
H3A_61 C3_61 H3B_61 109.2 . . ?
O1_61 C4_61 C3_61 108.1(6) . . ?
O1_61 C4_61 H4A_61 110.1 . . ?
C3_61 C4_61 H4A_61 110.1 . . ?
O1_61 C4_61 H4B_61 110.1 . . ?
C3_61 C4_61 H4B_61 110.1 . . ?
H4A_61 C4_61 H4B_61 108.4 . . ?
C1_7 O1_7 C4_7 104.22(16) . . ?
C1_7 O1_7 Li2_3 119.68(15) . . ?
C4_7 O1_7 Li2_3 115.42(16) . . ?
O1_7 C1_7 C2_7 105.60(16) . . ?
O1_7 C1_7 H1A_7 110.6 . . ?
C2_7 C1_7 H1A_7 110.6 . . ?
O1_7 C1_7 H1B_7 110.6 . . ?
C2_7 C1_7 H1B_7 110.6 . . ?
H1A_7 C1_7 H1B_7 108.8 . . ?
C1_7 C2_7 C3_7 103.87(16) . . ?
C1_7 C2_7 H2A_7 111.0 . . ?
C3_7 C2_7 H2A_7 111.0 . . ?
C1_7 C2_7 H2B_7 111.0 . . ?
C3_7 C2_7 H2B_7 111.0 . . ?
H2A_7 C2_7 H2B_7 109.0 . . ?
C4_7 C3_7 C2_7 104.22(17) . . ?
C4_7 C3_7 H3A_7 110.9 . . ?
C2_7 C3_7 H3A_7 110.9 . . ?
C4_7 C3_7 H3B_7 110.9 . . ?
C2_7 C3_7 H3B_7 110.9 . . ?
H3A_7 C3_7 H3B_7 108.9 . . ?
O1_7 C4_7 C3_7 104.96(16) . . ?
O1_7 C4_7 H4A_7 110.8 . . ?
C3_7 C4_7 H4A_7 110.8 . . ?
O1_7 C4_7 H4B_7 110.8 . . ?
C3_7 C4_7 H4B_7 110.8 . . ?
H4A_7 C4_7 H4B_7 108.8 . . ?
C4_71 O1_71 C1_71 109.3(14) . . ?
C4_71 O1_71 Li2_3 115(3) . . ?
C1_71 O1_71 Li2_3 113(3) . . ?
O1_71 C1_71 C2_71 107.8(13) . . ?
O1_71 C1_71 Li2_3 35.3(17) . . ?
C2_71 C1_71 Li2_3 123(2) . . ?
O1_71 C1_71 H1A_71 110.2 . . ?
C2_71 C1_71 H1A_71 110.2 . . ?
Li2_3 C1_71 H1A_71 121.6 . . ?
O1_71 C1_71 H1B_71 110.2 . . ?
C2_71 C1_71 H1B_71 110.2 . . ?
Li2_3 C1_71 H1B_71 74.9 . . ?
H1A_71 C1_71 H1B_71 108.5 . . ?
C3_71 C2_71 C1_71 106.7(13) . . ?
C3_71 C2_71 H2A_71 110.4 . . ?
C1_71 C2_71 H2A_71 110.4 . . ?
C3_71 C2_71 H2B_71 110.4 . . ?
C1_71 C2_71 H2B_71 110.4 . . ?
H2A_71 C2_71 H2B_71 108.6 . . ?
C2_71 C3_71 C4_71 105.7(14) . . ?
C2_71 C3_71 H3A_71 110.6 . . ?
C4_71 C3_71 H3A_71 110.6 . . ?
C2_71 C3_71 H3B_71 110.6 . . ?
C4_71 C3_71 H3B_71 110.6 . . ?
H3A_71 C3_71 H3B_71 108.7 . . ?
O1_71 C4_71 C3_71 107.6(14) . . ?
O1_71 C4_71 Li2_3 34.3(19) . . ?
C3_71 C4_71 Li2_3 118(3) . . ?
O1_71 C4_71 H4A_71 110.2 . . ?
C3_71 C4_71 H4A_71 110.2 . . ?
Li2_3 C4_71 H4A_71 76.1 . . ?
O1_71 C4_71 H4B_71 110.2 . . ?
C3_71 C4_71 H4B_71 110.2 . . ?
Li2_3 C4_71 H4B_71 126.8 . . ?
H4A_71 C4_71 H4B_71 108.5 . . ?
C1_8 O1_8 C4_8 108.5(5) . . ?
C1_8 O1_8 Li2_3 119.3(6) . . ?
C4_8 O1_8 Li2_3 123.1(6) . . ?
O1_8 C1_8 C2_8 104.1(6) . . ?
O1_8 C1_8 H1A_8 110.9 . . ?
C2_8 C1_8 H1A_8 110.9 . . ?
O1_8 C1_8 H1B_8 110.9 . . ?
C2_8 C1_8 H1B_8 110.9 . . ?
H1A_8 C1_8 H1B_8 109.0 . . ?
C1_8 C2_8 C3_8 101.9(5) . . ?
C1_8 C2_8 H2A_8 111.4 . . ?
C3_8 C2_8 H2A_8 111.4 . . ?
C1_8 C2_8 H2B_8 111.4 . . ?
C3_8 C2_8 H2B_8 111.4 . . ?
H2A_8 C2_8 H2B_8 109.2 . . ?
C2_8 C3_8 C4_8 103.4(4) . . ?
C2_8 C3_8 H3A_8 111.1 . . ?
C4_8 C3_8 H3A_8 111.1 . . ?
C2_8 C3_8 H3B_8 111.1 . . ?
C4_8 C3_8 H3B_8 111.1 . . ?
H3A_8 C3_8 H3B_8 109.0 . . ?
O1_8 C4_8 C3_8 106.5(5) . . ?
O1_8 C4_8 H4A_8 110.4 . . ?
C3_8 C4_8 H4A_8 110.4 . . ?
O1_8 C4_8 H4B_8 110.4 . . ?
C3_8 C4_8 H4B_8 110.4 . . ?
H4A_8 C4_8 H4B_8 108.6 . . ?
C1_81 O1_81 C4_81 110.8(9) . . ?
C1_81 O1_81 Li2_3 117.4(9) . . ?
C4_81 O1_81 Li2_3 129.7(10) . . ?
O1_81 C1_81 C2_81 104.1(9) . . ?
O1_81 C1_81 H1A_81 110.9 . . ?
C2_81 C1_81 H1A_81 110.9 . . ?
O1_81 C1_81 H1B_81 110.9 . . ?
C2_81 C1_81 H1B_81 110.9 . . ?
H1A_81 C1_81 H1B_81 109.0 . . ?
C3_81 C2_81 C1_81 104.9(7) . . ?
C3_81 C2_81 H2A_81 110.8 . . ?
C1_81 C2_81 H2A_81 110.8 . . ?
C3_81 C2_81 H2B_81 110.8 . . ?
C1_81 C2_81 H2B_81 110.8 . . ?
H2A_81 C2_81 H2B_81 108.8 . . ?
C2_81 C3_81 C4_81 100.7(7) . . ?
C2_81 C3_81 H3A_81 111.6 . . ?
C4_81 C3_81 H3A_81 111.6 . . ?
C2_81 C3_81 H3B_81 111.6 . . ?
C4_81 C3_81 H3B_81 111.6 . . ?
H3A_81 C3_81 H3B_81 109.4 . . ?
O1_81 C4_81 C3_81 106.1(9) . . ?
O1_81 C4_81 H4A_81 110.5 . . ?
C3_81 C4_81 H4A_81 110.5 . . ?
O1_81 C4_81 H4B_81 110.5 . . ?
C3_81 C4_81 H4B_81 110.5 . . ?
H4A_81 C4_81 H4B_81 108.7 . . ?
C4_9 O1_9 C1_9 108.5(13) . . ?
C4_9 O1_9 Li3_3 122.3(16) . . ?
C1_9 O1_9 Li3_3 116.7(15) . . ?
O1_9 C1_9 C2_9 101.9(13) . . ?
O1_9 C1_9 H1A_9 111.4 . . ?
C2_9 C1_9 H1A_9 111.4 . . ?
O1_9 C1_9 H1B_9 111.4 . . ?
C2_9 C1_9 H1B_9 111.4 . . ?
H1A_9 C1_9 H1B_9 109.3 . . ?
C3_9 C2_9 C1_9 101.5(12) . . ?
C3_9 C2_9 H2A_9 111.5 . . ?
C1_9 C2_9 H2A_9 111.5 . . ?
C3_9 C2_9 H2B_9 111.5 . . ?
C1_9 C2_9 H2B_9 111.5 . . ?
H2A_9 C2_9 H2B_9 109.3 . . ?
C2_9 C3_9 C4_9 105.3(10) . . ?
C2_9 C3_9 H3A_9 110.7 . . ?
C4_9 C3_9 H3A_9 110.7 . . ?
C2_9 C3_9 H3B_9 110.7 . . ?
C4_9 C3_9 H3B_9 110.7 . . ?
H3A_9 C3_9 H3B_9 108.8 . . ?
O1_9 C4_9 C3_9 105.0(11) . . ?
O1_9 C4_9 H4A_9 110.7 . . ?
C3_9 C4_9 H4A_9 110.7 . . ?
O1_9 C4_9 H4B_9 110.7 . . ?
C3_9 C4_9 H4B_9 110.7 . . ?
H4A_9 C4_9 H4B_9 108.8 . . ?
C1_91 O1_91 C4_91 109.2(3) . . ?
C1_91 O1_91 Li3_3 120.5(4) . . ?
C4_91 O1_91 Li3_3 124.9(4) . . ?
O1_91 C1_91 C2_91 106.7(3) . . ?
O1_91 C1_91 H1A_91 110.4 . . ?
C2_91 C1_91 H1A_91 110.4 . . ?
O1_91 C1_91 H1B_91 110.4 . . ?
C2_91 C1_91 H1B_91 110.4 . . ?
H1A_91 C1_91 H1B_91 108.6 . . ?
C3_91 C2_91 C1_91 104.2(3) . . ?
C3_91 C2_91 H2A_91 110.9 . . ?
C1_91 C2_91 H2A_91 110.9 . . ?
C3_91 C2_91 H2B_91 110.9 . . ?
C1_91 C2_91 H2B_91 110.9 . . ?
H2A_91 C2_91 H2B_91 108.9 . . ?
C2_91 C3_91 C4_91 101.3(3) . . ?
C2_91 C3_91 H3A_91 111.5 . . ?
C4_91 C3_91 H3A_91 111.5 . . ?
C2_91 C3_91 H3B_91 111.5 . . ?
C4_91 C3_91 H3B_91 111.5 . . ?
H3A_91 C3_91 H3B_91 109.3 . . ?
O1_91 C4_91 C3_91 105.1(4) . . ?
O1_91 C4_91 H4A_91 110.7 . . ?
C3_91 C4_91 H4A_91 110.7 . . ?
O1_91 C4_91 H4B_91 110.7 . . ?
C3_91 C4_91 H4B_91 110.7 . . ?
H4A_91 C4_91 H4B_91 108.8 . . ?
C1_10 O1_10 C4_10 105.01(14) . . ?
C1_10 O1_10 Li3_3 120.47(14) . . ?
C4_10 O1_10 Li3_3 116.42(14) . . ?
O1_10 C1_10 C2_10 105.54(15) . . ?
O1_10 C1_10 H1A_10 110.6 . . ?
C2_10 C1_10 H1A_10 110.6 . . ?
O1_10 C1_10 H1B_10 110.6 . . ?
C2_10 C1_10 H1B_10 110.6 . . ?
H1A_10 C1_10 H1B_10 108.8 . . ?
C1_10 C2_10 C3_10 103.71(15) . . ?
C1_10 C2_10 H2A_10 111.0 . . ?
C3_10 C2_10 H2A_10 111.0 . . ?
C1_10 C2_10 H2B_10 111.0 . . ?
C3_10 C2_10 H2B_10 111.0 . . ?
H2A_10 C2_10 H2B_10 109.0 . . ?
C4_10 C3_10 C2_10 105.01(16) . . ?
C4_10 C3_10 H3A_10 110.7 . . ?
C2_10 C3_10 H3A_10 110.7 . . ?
C4_10 C3_10 H3B_10 110.7 . . ?
C2_10 C3_10 H3B_10 110.7 . . ?
H3A_10 C3_10 H3B_10 108.8 . . ?
O1_10 C4_10 C3_10 105.64(15) . . ?
O1_10 C4_10 H4A_10 110.6 . . ?
C3_10 C4_10 H4A_10 110.6 . . ?
O1_10 C4_10 H4B_10 110.6 . . ?
C3_10 C4_10 H4B_10 110.6 . . ?
H4A_10 C4_10 H4B_10 108.7 . . ?

loop_
_geom_bond_atom_site_label_1
_geom_bond_atom_site_label_2
_geom_bond_distance
_geom_bond_site_symmetry_2
_geom_bond_publ_flag
C1_1 N2_1 1.314(2) . ?
C1_1 C2_1 1.435(3) . ?
C1_1 H1_1 0.9500 . ?
B1_1 N1_1 1.422(3) . ?
B1_1 C3_1 1.540(3) . ?
B1_1 C8_1 1.602(3) . ?
N1_1 N2_1 1.381(2) . ?
N1_1 Li2_3 2.002(3) . ?
C2_1 C7_1 1.408(3) . ?
C2_1 C3_1 1.422(3) . ?
N2_1 Li1_3 2.075(3) . ?
C3_1 C4_1 1.410(3) . ?
C4_1 C5_1 1.382(3) . ?
C4_1 H4_1 0.9500 . ?
C5_1 C6_1 1.397(3) . ?
C5_1 H5_1 0.9500 . ?
C6_1 C7_1 1.379(3) . ?
C6_1 H6_1 0.9500 . ?
C7_1 H7_1 0.9500 . ?
C8_1 C13_1 1.403(3) . ?
C8_1 C9_1 1.414(3) . ?
C9_1 C10_1 1.405(3) . ?
C9_1 C14_1 1.510(3) . ?
C10_1 C11_1 1.391(3) . ?
C10_1 C15_1 1.507(3) . ?
C11_1 C12_1 1.391(3) . ?
C11_1 H11_1 0.9500 . ?
C12_1 C13_1 1.399(3) . ?
C12_1 C16_1 1.509(3) . ?
C13_1 C17_1 1.514(3) . ?
C14_1 H14A_1 0.9800 . ?
C14_1 H14B_1 0.9800 . ?
C14_1 H14C_1 0.9800 . ?
C15_1 H15A_1 0.9800 . ?
C15_1 H15B_1 0.9800 . ?
C15_1 H15C_1 0.9800 . ?
C16_1 H16A_1 0.9800 . ?
C16_1 H16B_1 0.9800 . ?
C16_1 H16C_1 0.9800 . ?
C17_1 H17A_1 0.9800 . ?
C17_1 H17B_1 0.9800 . ?
C17_1 H17C_1 0.9800 . ?
N1_2 N2_2 1.375(2) . ?
N1_2 B1_2 1.417(2) . ?
N1_2 Li1_3 1.993(3) . ?
N2_2 C1_2 1.312(2) . ?
N2_2 Li2_3 2.097(3) . ?
B1_2 C3_2 1.541(3) . ?
B1_2 C8_2 1.603(2) . ?
C1_2 C2_2 1.433(2) . ?
C1_2 H1_2 0.9500 . ?
C2_2 C7_2 1.408(2) . ?
C2_2 C3_2 1.412(2) . ?
C3_2 C4_2 1.412(2) . ?
C4_2 C5_2 1.373(2) . ?
C4_2 H4_2 0.9500 . ?
C5_2 C6_2 1.400(3) . ?
C5_2 H5_2 0.9500 . ?
C6_2 C7_2 1.375(3) . ?
C6_2 H6_2 0.9500 . ?
C7_2 H7_2 0.9500 . ?
C8_2 C9_2 1.406(2) . ?
C8_2 C13_2 1.409(2) . ?
C9_2 C10_2 1.409(2) . ?
C9_2 C14_2 1.509(3) . ?
C10_2 C11_2 1.388(3) . ?
C10_2 C15_2 1.505(3) . ?
C11_2 C12_2 1.388(3) . ?
C11_2 H11_2 0.9500 . ?
C12_2 C13_2 1.400(2) . ?
C12_2 C16_2 1.506(3) . ?
C13_2 C17_2 1.509(3) . ?
C14_2 H14A_2 0.9800 . ?
C14_2 H14B_2 0.9800 . ?
C14_2 H14C_2 0.9800 . ?
C15_2 H15A_2 0.9800 . ?
C15_2 H15B_2 0.9800 . ?
C15_2 H15C_2 0.9800 . ?
C16_2 H16A_2 0.9800 . ?
C16_2 H16B_2 0.9800 . ?
C16_2 H16C_2 0.9800 . ?
C17_2 H17A_2 0.9800 . ?
C17_2 H17B_2 0.9800 . ?
C17_2 H17C_2 0.9800 . ?
Li1_3 O1_51 1.899(14) . ?
Li1_3 O1_6 1.956(9) . ?
Li1_3 O1_5 1.994(6) . ?
Li1_3 O1_61 2.123(10) . ?
Li1_3 Li2_3 3.201(4) . ?
Li2_3 O1_71 1.58(4) . ?
Li2_3 O1_8 1.980(8) . ?
Li2_3 O1_81 2.000(13) . ?
Li2_3 O1_7 2.037(4) . ?
Li2_3 C1_71 2.52(4) . ?
Li2_3 C4_71 2.54(5) . ?
Li3_3 O1_91 1.987(6) . ?
Li3_3 N1_4 1.999(3) . ?
Li3_3 O1_9 2.01(2) . ?
Li3_3 O1_10 2.022(3) . ?
Li3_3 N2_4 2.091(3) 2_576 ?
Li3_3 Li3_3 3.279(6) 2_576 ?
B1_4 N1_4 1.418(2) . ?
B1_4 C3_4 1.542(2) . ?
B1_4 C8_4 1.603(2) . ?
C1_4 N2_4 1.311(2) . ?
C1_4 C2_4 1.433(2) . ?
C1_4 H1_4 0.9500 . ?
N2_4 N1_4 1.3771(19) . ?
C3_4 C2_4 1.412(2) . ?
C3_4 C4_4 1.414(2) . ?
C4_4 C5_4 1.378(2) . ?
C4_4 H4_4 0.9500 . ?
C5_4 C6_4 1.402(3) . ?
C5_4 H5_4 0.9500 . ?
C6_4 C7_4 1.377(3) . ?
C6_4 H6_4 0.9500 . ?
C7_4 C2_4 1.408(2) . ?
C7_4 H7_4 0.9500 . ?
C8_4 C13_4 1.407(2) . ?
C8_4 C9_4 1.409(2) . ?
C9_4 C10_4 1.409(2) . ?
C9_4 C14_4 1.504(2) . ?
C10_4 C11_4 1.389(3) . ?
C10_4 C15_4 1.508(3) . ?
C11_4 C12_4 1.389(3) . ?
C11_4 H11_4 0.9500 . ?
C12_4 C13_4 1.405(2) . ?
C12_4 C16_4 1.510(3) . ?
C13_4 C17_4 1.505(2) . ?
C14_4 H14A_4 0.9800 . ?
C14_4 H14B_4 0.9800 . ?
C14_4 H14C_4 0.9800 . ?
C15_4 H15A_4 0.9800 . ?
C15_4 H15B_4 0.9800 . ?
C15_4 H15C_4 0.9800 . ?
C16_4 H16A_4 0.9800 . ?
C16_4 H16B_4 0.9800 . ?
C16_4 H16C_4 0.9800 . ?
C17_4 H17A_4 0.9800 . ?
C17_4 H17B_4 0.9800 . ?
C17_4 H17C_4 0.9800 . ?
O1_5 C1_5 1.429(5) . ?
O1_5 C4_5 1.432(5) . ?
C1_5 C2_5 1.504(5) . ?
C1_5 H1A_5 0.9900 . ?
C1_5 H1B_5 0.9900 . ?
C2_5 C3_5 1.393(6) . ?
C2_5 H2A_5 0.9900 . ?
C2_5 H2B_5 0.9900 . ?
C3_5 C4_5 1.498(6) . ?
C3_5 H3A_5 0.9900 . ?
C3_5 H3B_5 0.9900 . ?
C4_5 H4A_5 0.9900 . ?
C4_5 H4B_5 0.9900 . ?
O1_51 C4_51 1.438(12) . ?
O1_51 C1_51 1.455(12) . ?
C1_51 C2_51 1.538(12) . ?
C1_51 H1A_51 0.9900 . ?
C1_51 H1B_51 0.9900 . ?
C2_51 C3_51 1.442(11) . ?
C2_51 H2A_51 0.9900 . ?
C2_51 H2B_51 0.9900 . ?
C3_51 C4_51 1.513(12) . ?
C3_51 H3A_51 0.9900 . ?
C3_51 H3B_51 0.9900 . ?
C4_51 H4A_51 0.9900 . ?
C4_51 H4B_51 0.9900 . ?
O1_6 C1_6 1.429(8) . ?
O1_6 C4_6 1.445(9) . ?
C1_6 C2_6 1.470(8) . ?
C1_6 H1A_6 0.9900 . ?
C1_6 H1B_6 0.9900 . ?
C2_6 C3_6 1.485(9) . ?
C2_6 H2A_6 0.9900 . ?
C2_6 H2B_6 0.9900 . ?
C3_6 C4_6 1.429(9) . ?
C3_6 H3A_6 0.9900 . ?
C3_6 H3B_6 0.9900 . ?
C4_6 H4A_6 0.9900 . ?
C4_6 H4B_6 0.9900 . ?
O1_61 C1_61 1.404(8) . ?
O1_61 C4_61 1.433(9) . ?
C1_61 C2_61 1.348(8) . ?
C1_61 H1A_61 0.9900 . ?
C1_61 H1B_61 0.9900 . ?
C2_61 C3_61 1.505(7) . ?
C2_61 H2A_61 0.9900 . ?
C2_61 H2B_61 0.9900 . ?
C3_61 C4_61 1.444(8) . ?
C3_61 H3A_61 0.9900 . ?
C3_61 H3B_61 0.9900 . ?
C4_61 H4A_61 0.9900 . ?
C4_61 H4B_61 0.9900 . ?
O1_7 C1_7 1.436(2) . ?
O1_7 C4_7 1.444(2) . ?
C1_7 C2_7 1.525(3) . ?
C1_7 H1A_7 0.9900 . ?
C1_7 H1B_7 0.9900 . ?
C2_7 C3_7 1.533(3) . ?
C2_7 H2A_7 0.9900 . ?
C2_7 H2B_7 0.9900 . ?
C3_7 C4_7 1.521(3) . ?
C3_7 H3A_7 0.9900 . ?
C3_7 H3B_7 0.9900 . ?
C4_7 H4A_7 0.9900 . ?
C4_7 H4B_7 0.9900 . ?
O1_71 C4_71 1.432(14) . ?
O1_71 C1_71 1.435(14) . ?
C1_71 C2_71 1.490(14) . ?
C1_71 H1A_71 0.9900 . ?
C1_71 H1B_71 0.9900 . ?
C2_71 C3_71 1.482(15) . ?
C2_71 H2A_71 0.9900 . ?
C2_71 H2B_71 0.9900 . ?
C3_71 C4_71 1.489(14) . ?
C3_71 H3A_71 0.9900 . ?
C3_71 H3B_71 0.9900 . ?
C4_71 H4A_71 0.9900 . ?
C4_71 H4B_71 0.9900 . ?
O1_8 C1_8 1.445(7) . ?
O1_8 C4_8 1.449(6) . ?
C1_8 C2_8 1.504(8) . ?
C1_8 H1A_8 0.9900 . ?
C1_8 H1B_8 0.9900 . ?
C2_8 C3_8 1.525(6) . ?
C2_8 H2A_8 0.9900 . ?
C2_8 H2B_8 0.9900 . ?
C3_8 C4_8 1.526(7) . ?
C3_8 H3A_8 0.9900 . ?
C3_8 H3B_8 0.9900 . ?
C4_8 H4A_8 0.9900 . ?
C4_8 H4B_8 0.9900 . ?
O1_81 C1_81 1.420(11) . ?
O1_81 C4_81 1.431(11) . ?
C1_81 C2_81 1.500(11) . ?
C1_81 H1A_81 0.9900 . ?
C1_81 H1B_81 0.9900 . ?
C2_81 C3_81 1.496(10) . ?
C2_81 H2A_81 0.9900 . ?
C2_81 H2B_81 0.9900 . ?
C3_81 C4_81 1.500(10) . ?
C3_81 H3A_81 0.9900 . ?
C3_81 H3B_81 0.9900 . ?
C4_81 H4A_81 0.9900 . ?
C4_81 H4B_81 0.9900 . ?
O1_9 C4_9 1.444(13) . ?
O1_9 C1_9 1.451(14) . ?
C1_9 C2_9 1.510(14) . ?
C1_9 H1A_9 0.9900 . ?
C1_9 H1B_9 0.9900 . ?
C2_9 C3_9 1.496(12) . ?
C2_9 H2A_9 0.9900 . ?
C2_9 H2B_9 0.9900 . ?
C3_9 C4_9 1.511(13) . ?
C3_9 H3A_9 0.9900 . ?
C3_9 H3B_9 0.9900 . ?
C4_9 H4A_9 0.9900 . ?
C4_9 H4B_9 0.9900 . ?
O1_91 C1_91 1.433(4) . ?
O1_91 C4_91 1.439(4) . ?
C1_91 C2_91 1.516(5) . ?
C1_91 H1A_91 0.9900 . ?
C1_91 H1B_91 0.9900 . ?
C2_91 C3_91 1.507(5) . ?
C2_91 H2A_91 0.9900 . ?
C2_91 H2B_91 0.9900 . ?
C3_91 C4_91 1.527(5) . ?
C3_91 H3A_91 0.9900 . ?
C3_91 H3B_91 0.9900 . ?
C4_91 H4A_91 0.9900 . ?
C4_91 H4B_91 0.9900 . ?
O1_10 C1_10 1.438(2) . ?
O1_10 C4_10 1.439(2) . ?
C1_10 C2_10 1.516(3) . ?
C1_10 H1A_10 0.9900 . ?
C1_10 H1B_10 0.9900 . ?
C2_10 C3_10 1.527(3) . ?
C2_10 H2A_10 0.9900 . ?
C2_10 H2B_10 0.9900 . ?
C3_10 C4_10 1.519(3) . ?
C3_10 H3A_10 0.9900 . ?
C3_10 H3B_10 0.9900 . ?
C4_10 H4A_10 0.9900 . ?
C4_10 H4B_10 0.9900 . ?

loop_
_geom_torsion_atom_site_label_1
_geom_torsion_atom_site_label_2
_geom_torsion_atom_site_label_3
_geom_torsion_atom_site_label_4
_geom_torsion
_geom_torsion_site_symmetry_1
_geom_torsion_site_symmetry_2
_geom_torsion_site_symmetry_3
_geom_torsion_site_symmetry_4
_geom_torsion_publ_flag
C3_1 B1_1 N1_1 N2_1 -0.2(3) . . . . ?
C8_1 B1_1 N1_1 N2_1 177.47(16) . . . . ?
C3_1 B1_1 N1_1 Li2_3 -164.07(18) . . . . ?
C8_1 B1_1 N1_1 Li2_3 13.7(3) . . . . ?
N2_1 C1_1 C2_1 C7_1 -179.3(2) . . . . ?
N2_1 C1_1 C2_1 C3_1 1.1(3) . . . . ?
C2_1 C1_1 N2_1 N1_1 1.1(3) . . . . ?
C2_1 C1_1 N2_1 Li1_3 -149.7(2) . . . . ?
B1_1 N1_1 N2_1 C1_1 -1.5(3) . . . . ?
Li2_3 N1_1 N2_1 C1_1 165.54(18) . . . . ?
B1_1 N1_1 N2_1 Li1_3 150.18(17) . . . . ?
Li2_3 N1_1 N2_1 Li1_3 -42.8(2) . . . . ?
C7_1 C2_1 C3_1 C4_1 -0.1(3) . . . . ?
C1_1 C2_1 C3_1 C4_1 179.51(18) . . . . ?
C7_1 C2_1 C3_1 B1_1 177.72(17) . . . . ?
C1_1 C2_1 C3_1 B1_1 -2.7(3) . . . . ?
N1_1 B1_1 C3_1 C4_1 179.91(18) . . . . ?
C8_1 B1_1 C3_1 C4_1 2.1(3) . . . . ?
N1_1 B1_1 C3_1 C2_1 2.3(3) . . . . ?
C8_1 B1_1 C3_1 C2_1 -175.44(17) . . . . ?
C2_1 C3_1 C4_1 C5_1 0.1(3) . . . . ?
B1_1 C3_1 C4_1 C5_1 -177.42(19) . . . . ?
C3_1 C4_1 C5_1 C6_1 0.1(3) . . . . ?
C4_1 C5_1 C6_1 C7_1 -0.3(3) . . . . ?
C5_1 C6_1 C7_1 C2_1 0.4(3) . . . . ?
C3_1 C2_1 C7_1 C6_1 -0.2(3) . . . . ?
C1_1 C2_1 C7_1 C6_1 -179.75(19) . . . . ?
N1_1 B1_1 C8_1 C13_1 92.9(2) . . . . ?
C3_1 B1_1 C8_1 C13_1 -89.4(2) . . . . ?
N1_1 B1_1 C8_1 C9_1 -91.9(2) . . . . ?
C3_1 B1_1 C8_1 C9_1 85.8(2) . . . . ?
C13_1 C8_1 C9_1 C10_1 -0.1(2) . . . . ?
B1_1 C8_1 C9_1 C10_1 -175.40(15) . . . . ?
C13_1 C8_1 C9_1 C14_1 -179.10(16) . . . . ?
B1_1 C8_1 C9_1 C14_1 5.6(2) . . . . ?
C8_1 C9_1 C10_1 C11_1 0.6(3) . . . . ?
C14_1 C9_1 C10_1 C11_1 179.57(16) . . . . ?
C8_1 C9_1 C10_1 C15_1 -179.92(16) . . . . ?
C14_1 C9_1 C10_1 C15_1 -0.9(2) . . . . ?
C9_1 C10_1 C11_1 C12_1 -0.6(3) . . . . ?
C15_1 C10_1 C11_1 C12_1 179.86(17) . . . . ?
C10_1 C11_1 C12_1 C13_1 0.2(3) . . . . ?
C10_1 C11_1 C12_1 C16_1 -179.31(19) . . . . ?
C11_1 C12_1 C13_1 C8_1 0.2(3) . . . . ?
C16_1 C12_1 C13_1 C8_1 179.78(18) . . . . ?
C11_1 C12_1 C13_1 C17_1 -178.90(17) . . . . ?
C16_1 C12_1 C13_1 C17_1 0.6(3) . . . . ?
C9_1 C8_1 C13_1 C12_1 -0.3(3) . . . . ?
B1_1 C8_1 C13_1 C12_1 174.84(16) . . . . ?
C9_1 C8_1 C13_1 C17_1 178.84(16) . . . . ?
B1_1 C8_1 C13_1 C17_1 -6.0(3) . . . . ?
B1_2 N1_2 N2_2 C1_2 1.3(3) . . . . ?
Li1_3 N1_2 N2_2 C1_2 -169.04(18) . . . . ?
B1_2 N1_2 N2_2 Li2_3 -163.65(17) . . . . ?
Li1_3 N1_2 N2_2 Li2_3 26.0(2) . . . . ?
N2_2 N1_2 B1_2 C3_2 -0.2(3) . . . . ?
Li1_3 N1_2 B1_2 C3_2 167.83(18) . . . . ?
N2_2 N1_2 B1_2 C8_2 179.84(15) . . . . ?
Li1_3 N1_2 B1_2 C8_2 -12.1(3) . . . . ?
N1_2 N2_2 C1_2 C2_2 -1.4(3) . . . . ?
Li2_3 N2_2 C1_2 C2_2 164.20(18) . . . . ?
N2_2 C1_2 C2_2 C7_2 -179.76(18) . . . . ?
N2_2 C1_2 C2_2 C3_2 0.1(3) . . . . ?
C7_2 C2_2 C3_2 C4_2 0.1(3) . . . . ?
C1_2 C2_2 C3_2 C4_2 -179.71(17) . . . . ?
C7_2 C2_2 C3_2 B1_2 -179.14(17) . . . . ?
C1_2 C2_2 C3_2 B1_2 1.0(2) . . . . ?
N1_2 B1_2 C3_2 C4_2 179.82(18) . . . . ?
C8_2 B1_2 C3_2 C4_2 -0.2(3) . . . . ?
N1_2 B1_2 C3_2 C2_2 -1.0(3) . . . . ?
C8_2 B1_2 C3_2 C2_2 179.00(16) . . . . ?
C2_2 C3_2 C4_2 C5_2 -0.8(3) . . . . ?
B1_2 C3_2 C4_2 C5_2 178.40(18) . . . . ?
C3_2 C4_2 C5_2 C6_2 0.8(3) . . . . ?
C4_2 C5_2 C6_2 C7_2 0.0(3) . . . . ?
C5_2 C6_2 C7_2 C2_2 -0.6(3) . . . . ?
C3_2 C2_2 C7_2 C6_2 0.6(3) . . . . ?
C1_2 C2_2 C7_2 C6_2 -179.60(19) . . . . ?
N1_2 B1_2 C8_2 C9_2 98.8(2) . . . . ?
C3_2 B1_2 C8_2 C9_2 -81.2(2) . . . . ?
N1_2 B1_2 C8_2 C13_2 -85.7(2) . . . . ?
C3_2 B1_2 C8_2 C13_2 94.3(2) . . . . ?
C13_2 C8_2 C9_2 C10_2 0.6(2) . . . . ?
B1_2 C8_2 C9_2 C10_2 176.17(15) . . . . ?
C13_2 C8_2 C9_2 C14_2 -178.43(16) . . . . ?
B1_2 C8_2 C9_2 C14_2 -2.9(2) . . . . ?
C8_2 C9_2 C10_2 C11_2 1.2(2) . . . . ?
C14_2 C9_2 C10_2 C11_2 -179.71(16) . . . . ?
C8_2 C9_2 C10_2 C15_2 -177.91(16) . . . . ?
C14_2 C9_2 C10_2 C15_2 1.1(3) . . . . ?
C9_2 C10_2 C11_2 C12_2 -1.8(3) . . . . ?
C15_2 C10_2 C11_2 C12_2 177.40(16) . . . . ?
C10_2 C11_2 C12_2 C13_2 0.4(3) . . . . ?
C10_2 C11_2 C12_2 C16_2 -178.71(17) . . . . ?
C11_2 C12_2 C13_2 C8_2 1.5(3) . . . . ?
C16_2 C12_2 C13_2 C8_2 -179.38(17) . . . . ?
C11_2 C12_2 C13_2 C17_2 -176.30(16) . . . . ?
C16_2 C12_2 C13_2 C17_2 2.8(3) . . . . ?
C9_2 C8_2 C13_2 C12_2 -2.0(2) . . . . ?
B1_2 C8_2 C13_2 C12_2 -177.59(15) . . . . ?
C9_2 C8_2 C13_2 C17_2 175.76(15) . . . . ?
B1_2 C8_2 C13_2 C17_2 0.2(2) . . . . ?
C2_4 C1_4 N2_4 N1_4 -1.2(3) . . . . ?
C2_4 C1_4 N2_4 Li3_3 162.11(18) . . . 2_576 ?
N1_4 B1_4 C3_4 C2_4 -1.8(2) . . . . ?
C8_4 B1_4 C3_4 C2_4 176.64(15) . . . . ?
N1_4 B1_4 C3_4 C4_4 179.30(16) . . . . ?
C8_4 B1_4 C3_4 C4_4 -2.3(3) . . . . ?
C2_4 C3_4 C4_4 C5_4 -1.1(3) . . . . ?
B1_4 C3_4 C4_4 C5_4 177.84(17) . . . . ?
C3_4 C4_4 C5_4 C6_4 0.2(3) . . . . ?
C4_4 C5_4 C6_4 C7_4 0.8(3) . . . . ?
C5_4 C6_4 C7_4 C2_4 -0.9(3) . . . . ?
N1_4 B1_4 C8_4 C13_4 -90.3(2) . . . . ?
C3_4 B1_4 C8_4 C13_4 91.3(2) . . . . ?
N1_4 B1_4 C8_4 C9_4 94.5(2) . . . . ?
C3_4 B1_4 C8_4 C9_4 -83.9(2) . . . . ?
C13_4 C8_4 C9_4 C10_4 -0.6(2) . . . . ?
B1_4 C8_4 C9_4 C10_4 174.78(14) . . . . ?
C13_4 C8_4 C9_4 C14_4 178.47(15) . . . . ?
B1_4 C8_4 C9_4 C14_4 -6.2(2) . . . . ?
C8_4 C9_4 C10_4 C11_4 2.1(2) . . . . ?
C14_4 C9_4 C10_4 C11_4 -176.96(15) . . . . ?
C8_4 C9_4 C10_4 C15_4 -177.30(15) . . . . ?
C14_4 C9_4 C10_4 C15_4 3.6(2) . . . . ?
C9_4 C10_4 C11_4 C12_4 -1.7(3) . . . . ?
C15_4 C10_4 C11_4 C12_4 177.72(16) . . . . ?
C10_4 C11_4 C12_4 C13_4 -0.3(3) . . . . ?
C10_4 C11_4 C12_4 C16_4 -178.84(16) . . . . ?
C11_4 C12_4 C13_4 C8_4 1.8(3) . . . . ?
C16_4 C12_4 C13_4 C8_4 -179.61(16) . . . . ?
C11_4 C12_4 C13_4 C17_4 -177.21(15) . . . . ?
C16_4 C12_4 C13_4 C17_4 1.3(3) . . . . ?
C9_4 C8_4 C13_4 C12_4 -1.4(2) . . . . ?
B1_4 C8_4 C13_4 C12_4 -176.72(15) . . . . ?
C9_4 C8_4 C13_4 C17_4 177.61(15) . . . . ?
B1_4 C8_4 C13_4 C17_4 2.3(2) . . . . ?
C6_4 C7_4 C2_4 C3_4 0.0(3) . . . . ?
C6_4 C7_4 C2_4 C1_4 179.46(18) . . . . ?
C4_4 C3_4 C2_4 C7_4 0.9(3) . . . . ?
B1_4 C3_4 C2_4 C7_4 -178.07(16) . . . . ?
C4_4 C3_4 C2_4 C1_4 -178.54(16) . . . . ?
B1_4 C3_4 C2_4 C1_4 2.4(2) . . . . ?
N2_4 C1_4 C2_4 C7_4 179.37(18) . . . . ?
N2_4 C1_4 C2_4 C3_4 -1.2(3) . . . . ?
C1_4 N2_4 N1_4 B1_4 1.9(2) . . . . ?
Li3_3 N2_4 N1_4 B1_4 -160.72(16) 2_576 . . . ?
C1_4 N2_4 N1_4 Li3_3 -165.90(17) . . . . ?
Li3_3 N2_4 N1_4 Li3_3 31.5(2) 2_576 . . . ?
C3_4 B1_4 N1_4 N2_4 -0.4(2) . . . . ?
C8_4 B1_4 N1_4 N2_4 -178.78(15) . . . . ?
C3_4 B1_4 N1_4 Li3_3 164.79(17) . . . . ?
C8_4 B1_4 N1_4 Li3_3 -13.6(3) . . . . ?
C4_5 O1_5 C1_5 C2_5 -2.8(8) . . . . ?
Li1_3 O1_5 C1_5 C2_5 -164.1(5) . . . . ?
O1_5 C1_5 C2_5 C3_5 -15.9(7) . . . . ?
C1_5 C2_5 C3_5 C4_5 27.3(6) . . . . ?
C1_5 O1_5 C4_5 C3_5 18.9(8) . . . . ?
Li1_3 O1_5 C4_5 C3_5 -178.3(5) . . . . ?
C2_5 C3_5 C4_5 O1_5 -28.9(7) . . . . ?
N1_2 Li1_3 O1_51 C4_51 -85.4(17) . . . . ?
N2_1 Li1_3 O1_51 C4_51 134.2(16) . . . . ?
O1_61 Li1_3 O1_51 C4_51 31.1(18) . . . . ?
Li2_3 Li1_3 O1_51 C4_51 173.1(12) . . . . ?
N1_2 Li1_3 O1_51 C1_51 67.6(19) . . . . ?
N2_1 Li1_3 O1_51 C1_51 -72.7(18) . . . . ?
O1_61 Li1_3 O1_51 C1_51 -175.8(17) . . . . ?
Li2_3 Li1_3 O1_51 C1_51 -34(3) . . . . ?
C4_51 O1_51 C1_51 C2_51 -27(2) . . . . ?
Li1_3 O1_51 C1_51 C2_51 175.7(12) . . . . ?
O1_51 C1_51 C2_51 C3_51 20.9(18) . . . . ?
C1_51 C2_51 C3_51 C4_51 -6.6(16) . . . . ?
C1_51 O1_51 C4_51 C3_51 23(2) . . . . ?
Li1_3 O1_51 C4_51 C3_51 -179.5(13) . . . . ?
C2_51 C3_51 C4_51 O1_51 -9.9(19) . . . . ?
C4_6 O1_6 C1_6 C2_6 -17.0(9) . . . . ?
Li1_3 O1_6 C1_6 C2_6 -154.9(5) . . . . ?
O1_6 C1_6 C2_6 C3_6 3.3(10) . . . . ?
C1_6 C2_6 C3_6 C4_6 12.0(10) . . . . ?
C2_6 C3_6 C4_6 O1_6 -23.1(10) . . . . ?
C1_6 O1_6 C4_6 C3_6 24.7(9) . . . . ?
Li1_3 O1_6 C4_6 C3_6 159.3(8) . . . . ?
C4_61 O1_61 C1_61 C2_61 -7.3(10) . . . . ?
Li1_3 O1_61 C1_61 C2_61 -150.3(6) . . . . ?
O1_61 C1_61 C2_61 C3_61 -1.6(9) . . . . ?
C1_61 C2_61 C3_61 C4_61 9.5(9) . . . . ?
C1_61 O1_61 C4_61 C3_61 13.6(10) . . . . ?
Li1_3 O1_61 C4_61 C3_61 156.8(7) . . . . ?
C2_61 C3_61 C4_61 O1_61 -13.6(10) . . . . ?
C4_7 O1_7 C1_7 C2_7 40.0(2) . . . . ?
Li2_3 O1_7 C1_7 C2_7 -90.9(2) . . . . ?
O1_7 C1_7 C2_7 C3_7 -23.0(2) . . . . ?
C1_7 C2_7 C3_7 C4_7 -1.5(2) . . . . ?
C1_7 O1_7 C4_7 C3_7 -40.9(2) . . . . ?
Li2_3 O1_7 C4_7 C3_7 92.4(2) . . . . ?
C2_7 C3_7 C4_7 O1_7 25.4(2) . . . . ?
O1_81 Li2_3 O1_71 C4_71 160(2) . . . . ?
N1_1 Li2_3 O1_71 C4_71 40(3) . . . . ?
N2_2 Li2_3 O1_71 C4_71 -97(2) . . . . ?
C1_71 Li2_3 O1_71 C4_71 -126(4) . . . . ?
Li1_3 Li2_3 O1_71 C4_71 -33(3) . . . . ?
O1_81 Li2_3 O1_71 C1_71 -74(2) . . . . ?
N1_1 Li2_3 O1_71 C1_71 166.1(19) . . . . ?
N2_2 Li2_3 O1_71 C1_71 29(3) . . . . ?
C4_71 Li2_3 O1_71 C1_71 126(4) . . . . ?
Li1_3 Li2_3 O1_71 C1_71 93(2) . . . . ?
C4_71 O1_71 C1_71 C2_71 6(6) . . . . ?
Li2_3 O1_71 C1_71 C2_71 -123(4) . . . . ?
C4_71 O1_71 C1_71 Li2_3 129(5) . . . . ?
O1_71 C1_71 C2_71 C3_71 5(6) . . . . ?
Li2_3 C1_71 C2_71 C3_71 -30(5) . . . . ?
C1_71 C2_71 C3_71 C4_71 -14(6) . . . . ?
C1_71 O1_71 C4_71 C3_71 -15(6) . . . . ?
Li2_3 O1_71 C4_71 C3_71 113(4) . . . . ?
C1_71 O1_71 C4_71 Li2_3 -128(4) . . . . ?
C2_71 C3_71 C4_71 O1_71 18(6) . . . . ?
C2_71 C3_71 C4_71 Li2_3 53(5) . . . . ?
C4_8 O1_8 C1_8 C2_8 31.2(12) . . . . ?
Li2_3 O1_8 C1_8 C2_8 179.2(6) . . . . ?
O1_8 C1_8 C2_8 C3_8 -39.7(9) . . . . ?
C1_8 C2_8 C3_8 C4_8 33.3(7) . . . . ?
C1_8 O1_8 C4_8 C3_8 -9.6(11) . . . . ?
Li2_3 O1_8 C4_8 C3_8 -156.1(7) . . . . ?
C2_8 C3_8 C4_8 O1_8 -15.4(8) . . . . ?
C4_81 O1_81 C1_81 C2_81 -9(2) . . . . ?
Li2_3 O1_81 C1_81 C2_81 155.7(11) . . . . ?
O1_81 C1_81 C2_81 C3_81 29.1(17) . . . . ?
C1_81 C2_81 C3_81 C4_81 -36.4(13) . . . . ?
C1_81 O1_81 C4_81 C3_81 -14(2) . . . . ?
Li2_3 O1_81 C4_81 C3_81 -176.5(13) . . . . ?
C2_81 C3_81 C4_81 O1_81 30.8(14) . . . . ?
C4_9 O1_9 C1_9 C2_9 -36(3) . . . . ?
Li3_3 O1_9 C1_9 C2_9 -178.7(18) . . . . ?
O1_9 C1_9 C2_9 C3_9 42(3) . . . . ?
C1_9 C2_9 C3_9 C4_9 -33(2) . . . . ?
C1_9 O1_9 C4_9 C3_9 15(3) . . . . ?
Li3_3 O1_9 C4_9 C3_9 155.3(18) . . . . ?
C2_9 C3_9 C4_9 O1_9 13(3) . . . . ?
C4_91 O1_91 C1_91 C2_91 -2.3(8) . . . . ?
Li3_3 O1_91 C1_91 C2_91 -157.7(5) . . . . ?
O1_91 C1_91 C2_91 C3_91 -20.6(7) . . . . ?
C1_91 C2_91 C3_91 C4_91 33.7(6) . . . . ?
C1_91 O1_91 C4_91 C3_91 24.1(7) . . . . ?
Li3_3 O1_91 C4_91 C3_91 178.2(5) . . . . ?
C2_91 C3_91 C4_91 O1_91 -35.7(6) . . . . ?
C4_10 O1_10 C1_10 C2_10 -39.37(19) . . . . ?
Li3_3 O1_10 C1_10 C2_10 94.44(18) . . . . ?
O1_10 C1_10 C2_10 C3_10 26.2(2) . . . . ?
C1_10 C2_10 C3_10 C4_10 -4.2(2) . . . . ?
C1_10 O1_10 C4_10 C3_10 36.4(2) . . . . ?
Li3_3 O1_10 C4_10 C3_10 -99.63(18) . . . . ?
C2_10 C3_10 C4_10 O1_10 -19.2(2) . . . . ?
